data_4337734
loop_
_publ_author_name
'K\"a\&s, Martina'
'Hohenberger, Johannes'
'Adelhardt, Mario'
'Zolnhofer, Eva M.'
'Mossin, Susanne'
'Heinemann, Frank W.'
'Sutter, J\"org'
'Meyer, Karsten'

_publ_section_title
;
 Synthesis and characterization of divalent manganese, iron, and cobalt
 complexes in tripodal phenolate/n-heterocyclic carbene ligand
 environments.
;
_journal_issue 5
_journal_name_full 'Inorganic chemistry'
_journal_page_first 2460
_journal_page_last 2470
_journal_paper_doi 10.1021/ic4024053
_journal_volume 53
_journal_year 2014
_chemical_formula_moiety '2(C46 H56 Co N8 O), 4(C4 H8 O), C6 H6'
_chemical_formula_sum 'C114 H150 Co2 N16 O6'
_chemical_formula_weight 1958.36
_chemical_name_systematic
; 
 ? 
;
_space_group_IT_number 2
_symmetry_cell_setting triclinic
_symmetry_space_group_name_Hall '-P 1'
_symmetry_space_group_name_H-M 'P -1'
_atom_sites_solution_hydrogens geom
_atom_sites_solution_primary direct
_atom_sites_solution_secondary difmap
_audit_creation_method SHELXL-97
_cell_angle_alpha 83.346(2)
_cell_angle_beta 71.426(2)
_cell_angle_gamma 60.9094(19)
_cell_formula_units_Z 2
_cell_length_a 16.2835(14)
_cell_length_b 16.5632(14)
_cell_length_c 23.247(2)
_cell_measurement_reflns_used 9231
_cell_measurement_temperature 150(2)
_cell_measurement_theta_max 29.30
_cell_measurement_theta_min 2.70
_cell_volume 5187.8(8)
_computing_cell_refinement 'Bruker SAINT'
_computing_data_collection 'Bruker APEX2'
_computing_data_reduction 'Bruker SAINT'
_computing_molecular_graphics 'SHELXTL 6.12 (Bruker AXS, 2002)'
_computing_publication_material 'SHELXTL 6.12 (Bruker AXS, 2002)'
_computing_structure_refinement 'SHELXTL 6.12 (Bruker AXS, 2002)'
_computing_structure_solution 'SHELXTL 6.12 (Bruker AXS, 2002)'
_diffrn_ambient_temperature 150(2)
_diffrn_detector_area_resol_mean 83.33
_diffrn_measured_fraction_theta_full 0.999
_diffrn_measured_fraction_theta_max 0.999
_diffrn_measurement_device_type 'Bruker Kappa APEX II CCD area detector'
_diffrn_measurement_method 'phi and omega scans'
_diffrn_radiation_monochromator 'Quazar focussing montel optics'
_diffrn_radiation_source 'ImuS micro-focus tube'
_diffrn_radiation_type MoK\a
_diffrn_radiation_wavelength 0.71073
_diffrn_reflns_av_R_equivalents 0.0333
_diffrn_reflns_av_sigmaI/netI 0.0310
_diffrn_reflns_limit_h_max 20
_diffrn_reflns_limit_h_min -20
_diffrn_reflns_limit_k_max 21
_diffrn_reflns_limit_k_min -21
_diffrn_reflns_limit_l_max 29
_diffrn_reflns_limit_l_min -29
_diffrn_reflns_number 93209
_diffrn_reflns_theta_full 27.10
_diffrn_reflns_theta_max 27.10
_diffrn_reflns_theta_min 2.05
_exptl_absorpt_coefficient_mu 0.383
_exptl_absorpt_correction_T_max 0.746
_exptl_absorpt_correction_T_min 0.692
_exptl_absorpt_correction_type multi-scan
_exptl_absorpt_process_details 'SADABS, Bruker-AXS, 2009'
_exptl_crystal_colour blue
_exptl_crystal_density_diffrn 1.254
_exptl_crystal_density_method 'not measured'
_exptl_crystal_description prism
_exptl_crystal_F_000 2096
_exptl_crystal_size_max 0.16
_exptl_crystal_size_mid 0.14
_exptl_crystal_size_min 0.12
_refine_diff_density_max 1.081
_refine_diff_density_min -0.802
_refine_diff_density_rms 0.057
_refine_ls_extinction_method none
_refine_ls_goodness_of_fit_ref 1.045
_refine_ls_hydrogen_treatment constr
_refine_ls_matrix_type full
_refine_ls_number_parameters 1301
_refine_ls_number_reflns 22882
_refine_ls_number_restraints 344
_refine_ls_restrained_S_all 1.132
_refine_ls_R_factor_all 0.0591
_refine_ls_R_factor_gt 0.0455
_refine_ls_shift/su_max 0.008
_refine_ls_shift/su_mean 0.000
_refine_ls_structure_factor_coef Fsqd
_refine_ls_weighting_details 'calc w=1/[\s^2^(Fo^2^)+(0.0580P)^2^+4.1580P] where P=(Fo^2^+2Fc^2^)/3'
_refine_ls_weighting_scheme calc
_refine_ls_wR_factor_gt 0.1183
_refine_ls_wR_factor_ref 0.1274
_reflns_number_gt 18519
_reflns_number_total 22882
_reflns_threshold_expression >2sigma(I)
_cod_data_source_file ic4024053_si_002.cif
_cod_data_source_block mk1203
_cod_original_sg_symbol_Hall -P1
_cod_original_sg_symbol_H-M P-1
_cod_database_code 4337734

loop_
_symmetry_equiv_pos_as_xyz
'x, y, z'
'-x, -y, -z'

loop_
_atom_site_label
_atom_site_type_symbol
_atom_site_fract_x
_atom_site_fract_y
_atom_site_fract_z
_atom_site_U_iso_or_equiv
_atom_site_adp_type
_atom_site_occupancy
_atom_site_symmetry_multiplicity
_atom_site_calc_flag
_atom_site_refinement_flags
_atom_site_disorder_assembly
_atom_site_disorder_group
Co1 Co 0.41117(2) 0.250415(19) 0.684354(13) 0.02005(7) Uani 1 1 d . . .
O1 O 0.29691(10) 0.30977(10) 0.75419(7) 0.0222(3) Uani 1 1 d . . .
N1 N 0.38148(13) 0.42342(13) 0.67401(8) 0.0237(4) Uani 1 1 d . . .
N2 N 0.48251(14) 0.30038(14) 0.55294(8) 0.0276(4) Uani 1 1 d . . .
N3 N 0.42067(14) 0.21356(13) 0.55192(8) 0.0251(4) Uani 1 1 d . . .
N4 N 0.54858(13) 0.28780(13) 0.72661(8) 0.0225(4) Uani 1 1 d . . .
N5 N 0.63270(13) 0.15461(13) 0.68161(8) 0.0232(4) Uani 1 1 d . . .
N6 N 0.40562(14) 0.12934(13) 0.70167(9) 0.0258(4) Uani 1 1 d . . .
N7 N 0.33507(13) 0.11815(12) 0.71743(8) 0.0227(4) Uani 1 1 d . . .
N8 N 0.26853(14) 0.10329(15) 0.73322(10) 0.0325(4) Uani 1 1 d . . .
C1 C 0.40891(19) 0.44621(16) 0.61005(11) 0.0305(5) Uani 1 1 d . . .
H1A H 0.4173 0.5019 0.6077 0.037 Uiso 1 1 calc R . .
H1B H 0.3552 0.4605 0.5929 0.037 Uiso 1 1 calc R . .
C2 C 0.50353(19) 0.36702(17) 0.57288(11) 0.0313(5) Uani 1 1 d . . .
H2A H 0.5359 0.3912 0.5370 0.038 Uiso 1 1 calc R . .
H2B H 0.5491 0.3360 0.5977 0.038 Uiso 1 1 calc R . .
C3 C 0.43509(16) 0.25724(15) 0.59091(10) 0.0239(4) Uani 1 1 d . . .
C4 C 0.49660(19) 0.28487(18) 0.49277(11) 0.0344(5) Uani 1 1 d . . .
H4A H 0.5277 0.3084 0.4586 0.041 Uiso 1 1 calc R . .
C5 C 0.45787(19) 0.23003(18) 0.49198(10) 0.0339(5) Uani 1 1 d . . .
H5A H 0.4562 0.2069 0.4571 0.041 Uiso 1 1 calc R . .
C6 C 0.43269(16) 0.44572(15) 0.70670(10) 0.0255(4) Uani 1 1 d . . .
H6B H 0.3875 0.5080 0.7269 0.031 Uiso 1 1 calc R . .
H6C H 0.4903 0.4481 0.6768 0.031 Uiso 1 1 calc R . .
C7 C 0.46758(15) 0.37770(15) 0.75379(10) 0.0243(4) Uani 1 1 d . . .
H7A H 0.4895 0.4033 0.7788 0.029 Uiso 1 1 calc R . .
H7B H 0.4118 0.3694 0.7810 0.029 Uiso 1 1 calc R . .
C8 C 0.53917(15) 0.22602(15) 0.69942(9) 0.0216(4) Uani 1 1 d . . .
C9 C 0.64455(16) 0.25677(17) 0.72530(11) 0.0285(5) Uani 1 1 d . . .
H9A H 0.6684 0.2887 0.7412 0.034 Uiso 1 1 calc R . .
C10 C 0.69764(16) 0.17270(17) 0.69709(11) 0.0304(5) Uani 1 1 d . . .
H10A H 0.7665 0.1332 0.6892 0.036 Uiso 1 1 calc R . .
C11 C 0.27289(16) 0.47693(15) 0.70006(11) 0.0274(5) Uani 1 1 d . . .
H11A H 0.2422 0.4547 0.6797 0.033 Uiso 1 1 calc R . .
H11B H 0.2518 0.5427 0.6908 0.033 Uiso 1 1 calc R . .
C12 C 0.23451(15) 0.47095(15) 0.76730(11) 0.0256(5) Uani 1 1 d . . .
C13 C 0.25091(15) 0.38384(15) 0.79097(10) 0.0228(4) Uani 1 1 d . . .
C14 C 0.21525(16) 0.37868(15) 0.85520(10) 0.0253(4) Uani 1 1 d . . .
C15 C 0.16033(17) 0.46109(17) 0.89031(12) 0.0324(5) Uani 1 1 d . . .
H15A H 0.1356 0.4580 0.9330 0.039 Uiso 1 1 calc R . .
C16 C 0.13938(18) 0.54777(17) 0.86678(13) 0.0370(6) Uani 1 1 d . . .
C17 C 0.17927(17) 0.55060(16) 0.80497(12) 0.0326(5) Uani 1 1 d . . .
H17A H 0.1686 0.6085 0.7878 0.039 Uiso 1 1 calc R . .
C18 C 0.36910(16) 0.16028(15) 0.56771(9) 0.0231(4) Uani 1 1 d . . .
C19 C 0.27023(17) 0.20432(16) 0.57079(10) 0.0266(5) Uani 1 1 d . . .
C20 C 0.22341(17) 0.15038(17) 0.58158(10) 0.0285(5) Uani 1 1 d . . .
H20A H 0.1563 0.1785 0.5825 0.034 Uiso 1 1 calc R . .
C21 C 0.27169(18) 0.05692(17) 0.59096(10) 0.0292(5) Uani 1 1 d . . .
C22 C 0.37026(18) 0.01607(16) 0.58755(10) 0.0278(5) Uani 1 1 d . . .
H22A H 0.4039 -0.0482 0.5939 0.033 Uiso 1 1 calc R . .
C23 C 0.42153(16) 0.06598(15) 0.57511(9) 0.0242(4) Uani 1 1 d . . .
C24 C 0.2149(2) 0.30665(17) 0.56294(12) 0.0380(6) Uani 1 1 d . . .
H24A H 0.2196 0.3404 0.5927 0.057 Uiso 1 1 calc R . .
H24B H 0.1455 0.3252 0.5692 0.057 Uiso 1 1 calc R . .
H24C H 0.2436 0.3210 0.5218 0.057 Uiso 1 1 calc R . .
C25 C 0.2179(2) 0.0011(2) 0.60687(13) 0.0459(7) Uani 1 1 d . . .
H25A H 0.1571 0.0339 0.5953 0.069 Uiso 1 1 calc R . .
H25B H 0.2017 -0.0075 0.6507 0.069 Uiso 1 1 calc R . .
H25C H 0.2599 -0.0593 0.5849 0.069 Uiso 1 1 calc R . .
C26 C 0.52875(17) 0.01953(17) 0.57035(11) 0.0308(5) Uani 1 1 d . . .
H26A H 0.5552 -0.0477 0.5688 0.046 Uiso 1 1 calc R . .
H26B H 0.5368 0.0382 0.6058 0.046 Uiso 1 1 calc R . .
H26C H 0.5644 0.0377 0.5333 0.046 Uiso 1 1 calc R . .
C27 C 0.66581(15) 0.06676(15) 0.65327(10) 0.0238(4) Uani 1 1 d . . .
C28 C 0.65091(16) -0.00082(16) 0.68941(10) 0.0261(5) Uani 1 1 d . . .
C29 C 0.69170(17) -0.08776(16) 0.66223(11) 0.0297(5) Uani 1 1 d . . .
H29A H 0.6811 -0.1345 0.6859 0.036 Uiso 1 1 calc R . .
C30 C 0.74737(17) -0.10847(16) 0.60166(11) 0.0307(5) Uani 1 1 d . . .
C31 C 0.76119(17) -0.03956(17) 0.56716(11) 0.0297(5) Uani 1 1 d . . .
H31A H 0.7994 -0.0531 0.5256 0.036 Uiso 1 1 calc R . .
C32 C 0.72020(16) 0.04932(16) 0.59220(10) 0.0270(5) Uani 1 1 d . . .
C33 C 0.59375(18) 0.01913(17) 0.75588(11) 0.0320(5) Uani 1 1 d . . .
H33A H 0.5963 -0.0379 0.7745 0.048 Uiso 1 1 calc R . .
H33B H 0.5250 0.0654 0.7605 0.048 Uiso 1 1 calc R . .
H33C H 0.6228 0.0429 0.7760 0.048 Uiso 1 1 calc R . .
C34 C 0.7904(2) -0.20366(18) 0.57349(13) 0.0440(6) Uani 1 1 d . . .
H34A H 0.8278 -0.2503 0.5982 0.066 Uiso 1 1 calc R . .
H34B H 0.8344 -0.2083 0.5323 0.066 Uiso 1 1 calc R . .
H34C H 0.7371 -0.2142 0.5716 0.066 Uiso 1 1 calc R . .
C35 C 0.73349(19) 0.12418(18) 0.55335(11) 0.0356(5) Uani 1 1 d . . .
H35A H 0.6688 0.1752 0.5531 0.053 Uiso 1 1 calc R . .
H35B H 0.7732 0.0989 0.5118 0.053 Uiso 1 1 calc R . .
H35C H 0.7670 0.1470 0.5700 0.053 Uiso 1 1 calc R . .
C36 C 0.23561(16) 0.28624(16) 0.88454(10) 0.0254(4) Uani 1 1 d . . .
C37 C 0.20941(19) 0.14639(17) 0.89121(11) 0.0339(5) Uani 1 1 d . . .
H37A H 0.1780 0.1176 0.8762 0.041 Uiso 1 1 calc R . .
C38 C 0.36905(19) 0.12620(18) 0.89608(11) 0.0352(5) Uani 1 1 d . . .
H38A H 0.4419 0.0844 0.8843 0.042 Uiso 1 1 calc R . .
C39 C 0.2167(2) 0.20330(19) 0.98277(11) 0.0376(6) Uani 1 1 d . . .
H39A H 0.1895 0.2128 1.0280 0.045 Uiso 1 1 calc R . .
C40 C 0.18736(17) 0.24003(16) 0.86279(11) 0.0274(5) Uani 1 1 d . . .
H40A H 0.1152 0.2809 0.8742 0.033 Uiso 1 1 calc R . .
H40B H 0.2128 0.2311 0.8180 0.033 Uiso 1 1 calc R . .
C41 C 0.19509(19) 0.29674(18) 0.95440(11) 0.0334(5) Uani 1 1 d . . .
H41A H 0.2254 0.3255 0.9698 0.040 Uiso 1 1 calc R . .
H41B H 0.1230 0.3382 0.9667 0.040 Uiso 1 1 calc R . .
C42 C 0.3209(2) 0.08304(17) 0.87281(12) 0.0370(6) Uani 1 1 d . . .
H42A H 0.3357 0.0218 0.8902 0.044 Uiso 1 1 calc R . .
H42B H 0.3477 0.0742 0.8280 0.044 Uiso 1 1 calc R . .
C43 C 0.3277(2) 0.1397(2) 0.96524(12) 0.0404(6) Uani 1 1 d . . .
H43A H 0.3420 0.0792 0.9837 0.048 Uiso 1 1 calc R . .
H43B H 0.3592 0.1674 0.9805 0.048 Uiso 1 1 calc R . .
C44 C 0.34784(17) 0.22012(16) 0.86785(11) 0.0293(5) Uani 1 1 d . . .
H44A H 0.3763 0.2111 0.8231 0.035 Uiso 1 1 calc R . .
H44B H 0.3795 0.2480 0.8827 0.035 Uiso 1 1 calc R . .
C45 C 0.1680(2) 0.15968(19) 0.96045(12) 0.0394(6) Uani 1 1 d . . .
H45A H 0.0957 0.2003 0.9725 0.047 Uiso 1 1 calc R . .
H45B H 0.1815 0.0992 0.9788 0.047 Uiso 1 1 calc R . .
C46 C 0.0739(2) 0.6342(2) 0.90790(15) 0.0545(8) Uani 1 1 d . . .
H46A H 0.0836 0.6856 0.8877 0.082 Uiso 1 1 calc R . .
H46B H 0.0908 0.6236 0.9459 0.082 Uiso 1 1 calc R . .
H46C H 0.0048 0.6495 0.9167 0.082 Uiso 1 1 calc R . .
Co2 Co 0.81053(2) 0.37140(2) 0.783089(12) 0.01991(7) Uani 1 1 d . . .
O2 O 0.81592(10) 0.30719(10) 0.71670(7) 0.0225(3) Uani 1 1 d . . .
N9 N 0.93011(13) 0.19636(13) 0.80244(8) 0.0234(4) Uani 1 1 d . . .
N10 N 1.02712(13) 0.31717(13) 0.73980(8) 0.0249(4) Uani 1 1 d . . .
N11 N 0.94908(14) 0.45420(13) 0.77967(9) 0.0266(4) Uani 1 1 d . . .
N12 N 0.80542(14) 0.33294(14) 0.91596(8) 0.0279(4) Uani 1 1 d . . .
N13 N 0.65911(14) 0.42480(14) 0.91390(8) 0.0283(4) Uani 1 1 d . . .
N14 N 0.70677(13) 0.49442(13) 0.76325(9) 0.0256(4) Uani 1 1 d . . .
N15 N 0.63958(13) 0.50324(12) 0.74800(8) 0.0234(4) Uani 1 1 d . . .
N16 N 0.57332(15) 0.51501(15) 0.73279(10) 0.0347(5) Uani 1 1 d . . .
C47 C 1.03479(15) 0.16582(16) 0.76808(10) 0.0262(5) Uani 1 1 d . . .
H47A H 1.0645 0.1025 0.7506 0.031 Uiso 1 1 calc R . .
H47B H 1.0699 0.1630 0.7967 0.031 Uiso 1 1 calc R . .
C48 C 1.05071(15) 0.22751(16) 0.71737(10) 0.0262(5) Uani 1 1 d . . .
H48A H 1.1204 0.1962 0.6918 0.031 Uiso 1 1 calc R . .
H48B H 1.0091 0.2370 0.6915 0.031 Uiso 1 1 calc R . .
C49 C 0.93452(16) 0.38524(16) 0.76603(9) 0.0235(4) Uani 1 1 d . . .
C50 C 1.09741(17) 0.34270(18) 0.73710(11) 0.0326(5) Uani 1 1 d . . .
H50A H 1.1668 0.3062 0.7208 0.039 Uiso 1 1 calc R . .
C51 C 1.04901(18) 0.42830(19) 0.76178(12) 0.0357(6) Uani 1 1 d . . .
H51A H 1.0773 0.4647 0.7663 0.043 Uiso 1 1 calc R . .
C52 C 0.92099(17) 0.17989(16) 0.86723(10) 0.0293(5) Uani 1 1 d . . .
H52A H 0.9806 0.1235 0.8713 0.035 Uiso 1 1 calc R . .
H52B H 0.8634 0.1697 0.8866 0.035 Uiso 1 1 calc R . .
C53 C 0.90862(16) 0.26147(17) 0.89903(10) 0.0294(5) Uani 1 1 d . . .
H53A H 0.9302 0.2411 0.9359 0.035 Uiso 1 1 calc R . .
H53B H 0.9502 0.2869 0.8717 0.035 Uiso 1 1 calc R . .
C54 C 0.75250(15) 0.37441(15) 0.87639(10) 0.0239(4) Uani 1 1 d . . .
C55 C 0.74705(19) 0.3553(2) 0.97543(11) 0.0412(6) Uani 1 1 d . . .
H55A H 0.7679 0.3337 1.0106 0.049 Uiso 1 1 calc R . .
C56 C 0.6554(2) 0.4134(2) 0.97415(11) 0.0444(7) Uani 1 1 d . . .
H56A H 0.5984 0.4415 1.0083 0.053 Uiso 1 1 calc R . .
C57 C 0.88958(16) 0.14608(15) 0.78154(10) 0.0251(4) Uani 1 1 d . . .
H57A H 0.8176 0.1753 0.8020 0.030 Uiso 1 1 calc R . .
H57B H 0.9190 0.0817 0.7946 0.030 Uiso 1 1 calc R . .
C58 C 0.90703(15) 0.14366(15) 0.71434(10) 0.0232(4) Uani 1 1 d . . .
C59 C 0.86932(15) 0.22747(15) 0.68497(10) 0.0220(4) Uani 1 1 d . . .
C60 C 0.88905(15) 0.22368(15) 0.62048(10) 0.0237(4) Uani 1 1 d . . .
C61 C 0.93703(16) 0.13653(16) 0.59122(11) 0.0271(5) Uani 1 1 d . . .
H61A H 0.9494 0.1336 0.5485 0.033 Uiso 1 1 calc R . .
C62 C 0.96780(16) 0.05385(16) 0.62075(11) 0.0282(5) Uani 1 1 d . . .
C63 C 0.95471(16) 0.05866(15) 0.68239(11) 0.0266(5) Uani 1 1 d . . .
H63A H 0.9786 0.0031 0.7033 0.032 Uiso 1 1 calc R . .
C64 C 0.87503(17) 0.54554(16) 0.80422(11) 0.0269(5) Uani 1 1 d . . .
C65 C 0.85609(18) 0.56832(17) 0.86448(11) 0.0305(5) Uani 1 1 d . . .
C66 C 0.7892(2) 0.65930(18) 0.88565(12) 0.0353(5) Uani 1 1 d . . .
H66A H 0.7757 0.6764 0.9266 0.042 Uiso 1 1 calc R . .
C67 C 0.7414(2) 0.72592(17) 0.84886(12) 0.0361(6) Uani 1 1 d . . .
C68 C 0.76291(19) 0.69999(17) 0.78918(11) 0.0334(5) Uani 1 1 d . . .
H68A H 0.7305 0.7450 0.7636 0.040 Uiso 1 1 calc R . .
C69 C 0.82989(17) 0.61085(17) 0.76544(11) 0.0288(5) Uani 1 1 d . . .
C70 C 0.9051(2) 0.49775(19) 0.90619(12) 0.0399(6) Uani 1 1 d . . .
H70A H 0.8809 0.5269 0.9467 0.060 Uiso 1 1 calc R . .
H70B H 0.9766 0.4735 0.8902 0.060 Uiso 1 1 calc R . .
H70C H 0.8895 0.4470 0.9088 0.060 Uiso 1 1 calc R . .
C71 C 0.6682(3) 0.8232(2) 0.87355(14) 0.0518(8) Uani 1 1 d . . .
H71A H 0.6590 0.8272 0.9171 0.078 Uiso 1 1 calc R . .
H71B H 0.6050 0.8404 0.8674 0.078 Uiso 1 1 calc R . .
H71C H 0.6927 0.8655 0.8523 0.078 Uiso 1 1 calc R . .
C72 C 0.8550(2) 0.58542(18) 0.69971(11) 0.0357(5) Uani 1 1 d . . .
H72A H 0.8256 0.6416 0.6781 0.054 Uiso 1 1 calc R . .
H72B H 0.8290 0.5442 0.6968 0.054 Uiso 1 1 calc R . .
H72C H 0.9268 0.5539 0.6815 0.054 Uiso 1 1 calc R . .
C73 C 0.57106(15) 0.48328(16) 0.89673(9) 0.0253(4) Uani 1 1 d . . .
C74 C 0.51465(17) 0.44520(16) 0.89041(10) 0.0286(5) Uani 1 1 d . . .
C75 C 0.42620(17) 0.50469(18) 0.87838(10) 0.0307(5) Uani 1 1 d . . .
H75A H 0.3859 0.4803 0.8747 0.037 Uiso 1 1 calc R . .
C76 C 0.39534(17) 0.59803(18) 0.87161(10) 0.0316(5) Uani 1 1 d . . .
C77 C 0.45284(17) 0.63327(17) 0.87956(11) 0.0315(5) Uani 1 1 d . . .
H77A H 0.4312 0.6977 0.8762 0.038 Uiso 1 1 calc R . .
C78 C 0.54099(17) 0.57725(16) 0.89229(10) 0.0285(5) Uani 1 1 d . . .
C79 C 0.5466(2) 0.34386(19) 0.89726(14) 0.0444(6) Uani 1 1 d . . .
H79A H 0.6097 0.3080 0.8664 0.067 Uiso 1 1 calc R . .
H79B H 0.4968 0.3307 0.8921 0.067 Uiso 1 1 calc R . .
H79C H 0.5540 0.3268 0.9378 0.067 Uiso 1 1 calc R . .
C80 C 0.3031(2) 0.6602(2) 0.85493(13) 0.0476(7) Uani 1 1 d . . .
H80A H 0.2610 0.6307 0.8640 0.071 Uiso 1 1 calc R . .
H80B H 0.3201 0.6713 0.8115 0.071 Uiso 1 1 calc R . .
H80C H 0.2677 0.7191 0.8784 0.071 Uiso 1 1 calc R . .
C81 C 0.6024(2) 0.6170(2) 0.90025(13) 0.0419(6) Uani 1 1 d . . .
H81A H 0.5654 0.6847 0.9013 0.063 Uiso 1 1 calc R . .
H81B H 0.6634 0.5952 0.8662 0.063 Uiso 1 1 calc R . .
H81C H 0.6185 0.5970 0.9384 0.063 Uiso 1 1 calc R . .
C82 C 0.85945(16) 0.31141(15) 0.58475(10) 0.0255(4) Uani 1 1 d . . .
C83 C 0.7170(2) 0.46315(19) 0.57090(12) 0.0394(6) Uani 1 1 d . . .
H83A H 0.6437 0.5024 0.5852 0.047 Uiso 1 1 calc R . .
C84 C 0.8770(2) 0.45674(18) 0.56145(12) 0.0367(6) Uani 1 1 d . . .
H84A H 0.9081 0.4917 0.5696 0.044 Uiso 1 1 calc R . .
C85 C 0.8623(2) 0.3815(2) 0.48157(12) 0.0464(7) Uani 1 1 d . . .
H85A H 0.8845 0.3663 0.4370 0.056 Uiso 1 1 calc R . .
C86 C 0.74615(17) 0.37285(17) 0.60485(11) 0.0306(5) Uani 1 1 d . . .
H86A H 0.7150 0.3389 0.5964 0.037 Uiso 1 1 calc R . .
H86B H 0.7220 0.3873 0.6491 0.037 Uiso 1 1 calc R . .
C87 C 0.8923(2) 0.29120(18) 0.51566(11) 0.0374(6) Uani 1 1 d . . .
H87A H 0.9647 0.2521 0.5009 0.045 Uiso 1 1 calc R . .
H87B H 0.8616 0.2567 0.5072 0.045 Uiso 1 1 calc R . .
C88 C 0.7650(2) 0.51506(17) 0.58421(12) 0.0385(6) Uani 1 1 d . . .
H88A H 0.7434 0.5286 0.6285 0.046 Uiso 1 1 calc R . .
H88B H 0.7443 0.5746 0.5638 0.046 Uiso 1 1 calc R . .
C89 C 0.9109(2) 0.4343(2) 0.49347(12) 0.0461(7) Uani 1 1 d . . .
H89A H 0.9835 0.3962 0.4789 0.055 Uiso 1 1 calc R . .
H89B H 0.8922 0.4922 0.4713 0.055 Uiso 1 1 calc R . .
C90 C 0.90743(17) 0.36679(16) 0.59543(11) 0.0298(5) Uani 1 1 d . . .
H90A H 0.8871 0.3815 0.6395 0.036 Uiso 1 1 calc R . .
H90B H 0.9801 0.3286 0.5813 0.036 Uiso 1 1 calc R . .
C91 C 0.7503(2) 0.4417(2) 0.50295(13) 0.0490(7) Uani 1 1 d . . .
H91A H 0.7311 0.4999 0.4811 0.059 Uiso 1 1 calc R . .
H91B H 0.7184 0.4087 0.4942 0.059 Uiso 1 1 calc R . .
C92 C 1.0141(2) -0.03735(17) 0.58642(13) 0.0391(6) Uani 1 1 d . . .
H92A H 1.0511 -0.0876 0.6096 0.059 Uiso 1 1 calc R . .
H92B H 1.0589 -0.0367 0.5467 0.059 Uiso 1 1 calc R . .
H92C H 0.9624 -0.0470 0.5807 0.059 Uiso 1 1 calc R . .
O100 O 0.48272(19) 0.18385(14) 0.34319(10) 0.0601(6) Uani 1 1 d D . .
C101 C 0.5402(2) 0.11596(19) 0.29426(14) 0.0489(7) Uani 1 1 d D . .
H10B H 0.5229 0.0653 0.3021 0.059 Uiso 1 1 calc R . .
H10C H 0.6113 0.0894 0.2896 0.059 Uiso 1 1 calc R . .
C102 C 0.5179(3) 0.1637(2) 0.23757(15) 0.0585(8) Uani 1 1 d D . .
H10D H 0.5791 0.1453 0.2032 0.070 Uiso 1 1 calc R . .
H10E H 0.4730 0.1488 0.2261 0.070 Uiso 1 1 calc R . .
C103 C 0.4693(3) 0.2649(2) 0.25478(15) 0.0546(8) Uani 1 1 d D . .
H10F H 0.5183 0.2873 0.2449 0.066 Uiso 1 1 calc R . .
H10G H 0.4190 0.3022 0.2338 0.066 Uiso 1 1 calc R . .
C104 C 0.4230(2) 0.26863(19) 0.32158(14) 0.0492(7) Uani 1 1 d D . .
H10H H 0.4191 0.3208 0.3413 0.059 Uiso 1 1 calc R . .
H10I H 0.3554 0.2774 0.3306 0.059 Uiso 1 1 calc R . .
O200 O 0.35352(18) 0.66904(15) 0.61614(11) 0.0582(6) Uani 1 1 d DU A .
C201 C 0.3748(3) 0.6991(3) 0.66183(16) 0.0642(8) Uani 1 1 d DU . .
H20B H 0.4313 0.7110 0.6428 0.077 Uiso 0.477(9) 1 calc PR A 1
H20C H 0.3939 0.6493 0.6907 0.077 Uiso 0.477(9) 1 calc PR A 1
H20D H 0.3987 0.7446 0.6473 0.077 Uiso 0.523(9) 1 calc PR A 2
H20E H 0.4216 0.6470 0.6798 0.077 Uiso 0.523(9) 1 calc PR A 2
C202 C 0.2921(6) 0.7811(6) 0.6943(4) 0.0710(18) Uani 0.477(9) 1 d PDU A 1
H20F H 0.3018 0.8359 0.6821 0.085 Uiso 0.477(9) 1 calc PR A 1
H20G H 0.2802 0.7754 0.7388 0.085 Uiso 0.477(9) 1 calc PR A 1
C212 C 0.2612(5) 0.7464(5) 0.7079(3) 0.0586(15) Uani 0.523(9) 1 d PDU A 2
H21A H 0.2475 0.6984 0.7317 0.070 Uiso 0.523(9) 1 calc PR A 2
H21B H 0.2517 0.7922 0.7365 0.070 Uiso 0.523(9) 1 calc PR A 2
C203 C 0.2005(3) 0.7876(3) 0.67404(19) 0.0791(10) Uani 1 1 d DU . .
H21C H 0.1630 0.7611 0.7044 0.095 Uiso 0.477(9) 1 calc PR A 1
H21D H 0.1550 0.8522 0.6674 0.095 Uiso 0.477(9) 1 calc PR A 1
H21E H 0.1872 0.8524 0.6673 0.095 Uiso 0.523(9) 1 calc PR A 2
H21F H 0.1372 0.7869 0.6932 0.095 Uiso 0.523(9) 1 calc PR A 2
C204 C 0.2556(3) 0.7313(3) 0.61727(18) 0.0719(10) Uani 1 1 d DU A .
H20H H 0.2229 0.6962 0.6129 0.086 Uiso 1 1 calc R . .
H20I H 0.2557 0.7720 0.5826 0.086 Uiso 1 1 calc R . .
O300 O 0.0700(3) 0.1290(3) 0.2347(2) 0.0844(12) Uani 0.706(4) 1 d PDU B 1
C301 C 0.1251(4) 0.1250(4) 0.2721(3) 0.0688(13) Uani 0.706(4) 1 d PDU B 1
H30A H 0.1882 0.1224 0.2470 0.083 Uiso 0.706(4) 1 calc PR B 1
H30B H 0.1397 0.0692 0.2963 0.083 Uiso 0.706(4) 1 calc PR B 1
C302 C 0.0615(4) 0.2144(3) 0.3150(3) 0.0588(11) Uani 0.706(4) 1 d PDU B 1
H30C H 0.0162 0.2054 0.3521 0.071 Uiso 0.706(4) 1 calc PR B 1
H30D H 0.1037 0.2324 0.3269 0.071 Uiso 0.706(4) 1 calc PR B 1
C303 C 0.0045(4) 0.2864(3) 0.2756(3) 0.0669(13) Uani 0.706(4) 1 d PDU B 1
H30E H 0.0296 0.3314 0.2623 0.080 Uiso 0.706(4) 1 calc PR B 1
H30F H -0.0668 0.3202 0.2978 0.080 Uiso 0.706(4) 1 calc PR B 1
C304 C 0.0250(5) 0.2251(4) 0.2188(3) 0.0843(15) Uani 0.706(4) 1 d PDU B 1
H30G H -0.0376 0.2424 0.2108 0.101 Uiso 0.706(4) 1 calc PR B 1
H30H H 0.0698 0.2350 0.1820 0.101 Uiso 0.706(4) 1 calc PR B 1
O310 O 0.0906(7) 0.1834(6) 0.2009(5) 0.0788(18) Uani 0.294(4) 1 d PDU B 2
C311 C 0.1352(10) 0.1078(8) 0.2351(6) 0.0642(18) Uani 0.294(4) 1 d PDU B 2
H31B H 0.2078 0.0810 0.2188 0.077 Uiso 0.294(4) 1 calc PR B 2
H31C H 0.1179 0.0595 0.2313 0.077 Uiso 0.294(4) 1 calc PR B 2
C312 C 0.1023(11) 0.1368(9) 0.3008(6) 0.065(2) Uani 0.294(4) 1 d PDU B 2
H31D H 0.1596 0.1189 0.3153 0.078 Uiso 0.294(4) 1 calc PR B 2
H31E H 0.0625 0.1084 0.3263 0.078 Uiso 0.294(4) 1 calc PR B 2
C313 C 0.0398(11) 0.2426(9) 0.3027(6) 0.069(2) Uani 0.294(4) 1 d PDU B 2
H31F H 0.0712 0.2723 0.3161 0.083 Uiso 0.294(4) 1 calc PR B 2
H31G H -0.0267 0.2621 0.3319 0.083 Uiso 0.294(4) 1 calc PR B 2
C314 C 0.0311(8) 0.2744(7) 0.2351(6) 0.0590(17) Uani 0.294(4) 1 d PDU B 2
H31H H -0.0382 0.3049 0.2346 0.071 Uiso 0.294(4) 1 calc PR B 2
H31I H 0.0596 0.3163 0.2190 0.071 Uiso 0.294(4) 1 calc PR B 2
O400 O 0.2590(4) 0.9027(4) 0.0526(2) 0.1497(14) Uani 1 1 d U . .
C401 C 0.3467(5) 0.8639(4) 0.0070(3) 0.1122(15) Uani 1 1 d U . .
H40C H 0.3390 0.8959 -0.0311 0.135 Uiso 1 1 calc R . .
H40D H 0.3685 0.7978 -0.0002 0.135 Uiso 1 1 calc R . .
C402 C 0.4206(4) 0.8734(4) 0.0261(3) 0.1081(15) Uani 1 1 d U . .
H40E H 0.4777 0.8121 0.0264 0.130 Uiso 1 1 calc R . .
H40F H 0.4443 0.9128 -0.0016 0.130 Uiso 1 1 calc R . .
C403 C 0.3670(5) 0.9171(4) 0.0879(3) 0.1128(14) Uani 1 1 d U . .
H40G H 0.3830 0.9657 0.0934 0.135 Uiso 1 1 calc R . .
H40H H 0.3843 0.8706 0.1189 0.135 Uiso 1 1 calc R . .
C404 C 0.2603(5) 0.9582(4) 0.0932(3) 0.1274(17) Uani 1 1 d U . .
H40I H 0.2214 0.9554 0.1352 0.153 Uiso 1 1 calc R . .
H40J H 0.2335 1.0233 0.0815 0.153 Uiso 1 1 calc R . .
C501 C 0.8356(3) 0.0659(2) 0.15867(16) 0.1152(17) Uani 1 1 d GU . .
H501 H 0.7986 0.0504 0.1945 0.138 Uiso 1 1 calc R . .
C502 C 0.8170(2) 0.0687(2) 0.1039(2) 0.0982(13) Uani 1 1 d GU . .
H502 H 0.7673 0.0551 0.1023 0.118 Uiso 1 1 calc R . .
C503 C 0.8710(3) 0.0913(2) 0.05149(15) 0.1099(15) Uani 1 1 d GU . .
H503 H 0.8583 0.0932 0.0141 0.132 Uiso 1 1 calc R . .
C504 C 0.9436(3) 0.1111(2) 0.05382(18) 0.1184(16) Uani 1 1 d GU . .
H504 H 0.9806 0.1266 0.0180 0.142 Uiso 1 1 calc R . .
C505 C 0.9622(2) 0.1083(2) 0.1086(2) 0.1094(15) Uani 1 1 d GU . .
H505 H 1.0119 0.1219 0.1102 0.131 Uiso 1 1 calc R . .
C506 C 0.9082(3) 0.0857(2) 0.16100(18) 0.1149(17) Uani 1 1 d GU . .
H506 H 0.9209 0.0838 0.1984 0.138 Uiso 1 1 calc R . .

loop_
_atom_site_aniso_label
_atom_site_aniso_U_11
_atom_site_aniso_U_22
_atom_site_aniso_U_33
_atom_site_aniso_U_23
_atom_site_aniso_U_13
_atom_site_aniso_U_12
Co1 0.01788(14) 0.02569(15) 0.01975(14) -0.00049(11) -0.00634(11) -0.01204(12)
O1 0.0198(7) 0.0224(7) 0.0244(8) -0.0026(6) -0.0043(6) -0.0107(6)
N1 0.0249(9) 0.0266(9) 0.0247(9) 0.0015(7) -0.0093(7) -0.0151(8)
N2 0.0323(10) 0.0338(10) 0.0208(9) -0.0004(8) -0.0043(8) -0.0206(9)
N3 0.0296(10) 0.0289(9) 0.0190(9) -0.0011(7) -0.0062(7) -0.0159(8)
N4 0.0192(8) 0.0298(9) 0.0219(9) -0.0019(7) -0.0070(7) -0.0131(8)
N5 0.0181(8) 0.0277(9) 0.0261(9) -0.0015(7) -0.0080(7) -0.0113(7)
N6 0.0252(9) 0.0247(9) 0.0276(10) -0.0025(7) -0.0062(8) -0.0122(8)
N7 0.0231(9) 0.0215(9) 0.0209(9) -0.0028(7) -0.0078(7) -0.0074(7)
N8 0.0253(10) 0.0390(11) 0.0345(11) -0.0053(9) -0.0067(8) -0.0163(9)
C1 0.0428(14) 0.0300(12) 0.0277(12) 0.0064(9) -0.0147(10) -0.0226(11)
C2 0.0397(13) 0.0392(13) 0.0256(11) 0.0030(10) -0.0057(10) -0.0294(11)
C3 0.0234(10) 0.0259(10) 0.0248(11) -0.0001(8) -0.0077(9) -0.0131(9)
C4 0.0436(14) 0.0417(14) 0.0203(11) 0.0010(10) -0.0041(10) -0.0254(12)
C5 0.0452(14) 0.0422(14) 0.0178(11) -0.0024(10) -0.0059(10) -0.0248(12)
C6 0.0252(11) 0.0280(11) 0.0291(11) -0.0023(9) -0.0067(9) -0.0170(9)
C7 0.0209(10) 0.0302(11) 0.0246(11) -0.0057(9) -0.0054(8) -0.0137(9)
C8 0.0205(10) 0.0271(10) 0.0195(10) -0.0003(8) -0.0057(8) -0.0129(9)
C9 0.0212(11) 0.0390(13) 0.0320(12) -0.0019(10) -0.0102(9) -0.0174(10)
C10 0.0178(10) 0.0373(13) 0.0384(13) -0.0035(10) -0.0108(9) -0.0125(10)
C11 0.0251(11) 0.0228(10) 0.0371(13) 0.0030(9) -0.0143(10) -0.0109(9)
C12 0.0175(10) 0.0255(11) 0.0355(12) -0.0007(9) -0.0080(9) -0.0111(9)
C13 0.0150(9) 0.0246(10) 0.0306(11) -0.0021(9) -0.0059(8) -0.0107(8)
C14 0.0199(10) 0.0276(11) 0.0301(12) -0.0040(9) -0.0046(9) -0.0133(9)
C15 0.0280(12) 0.0327(12) 0.0328(13) -0.0084(10) 0.0013(10) -0.0159(10)
C16 0.0288(12) 0.0305(12) 0.0451(15) -0.0126(11) 0.0022(11) -0.0142(10)
C17 0.0252(11) 0.0229(11) 0.0469(15) -0.0026(10) -0.0062(10) -0.0114(9)
C18 0.0258(11) 0.0296(11) 0.0187(10) -0.0026(8) -0.0074(8) -0.0155(9)
C19 0.0278(11) 0.0318(12) 0.0188(10) -0.0022(9) -0.0079(9) -0.0120(10)
C20 0.0219(11) 0.0419(13) 0.0225(11) -0.0038(9) -0.0067(9) -0.0146(10)
C21 0.0369(13) 0.0403(13) 0.0183(10) -0.0030(9) -0.0055(9) -0.0251(11)
C22 0.0364(12) 0.0268(11) 0.0223(11) -0.0016(9) -0.0100(9) -0.0155(10)
C23 0.0252(11) 0.0287(11) 0.0179(10) -0.0047(8) -0.0062(8) -0.0111(9)
C24 0.0364(14) 0.0329(13) 0.0382(14) 0.0008(11) -0.0138(11) -0.0098(11)
C25 0.0547(17) 0.0604(18) 0.0394(15) 0.0019(13) -0.0086(13) -0.0434(16)
C26 0.0251(11) 0.0357(12) 0.0282(12) -0.0055(10) -0.0086(9) -0.0102(10)
C27 0.0169(10) 0.0271(11) 0.0273(11) -0.0017(9) -0.0086(8) -0.0086(8)
C28 0.0208(10) 0.0310(11) 0.0250(11) 0.0017(9) -0.0097(9) -0.0097(9)
C29 0.0297(12) 0.0267(11) 0.0319(12) 0.0045(9) -0.0135(10) -0.0109(10)
C30 0.0266(11) 0.0284(11) 0.0322(12) -0.0023(9) -0.0117(10) -0.0069(9)
C31 0.0229(11) 0.0356(12) 0.0254(11) -0.0044(9) -0.0047(9) -0.0103(10)
C32 0.0192(10) 0.0334(12) 0.0288(12) -0.0003(9) -0.0070(9) -0.0125(9)
C33 0.0320(12) 0.0343(12) 0.0251(12) 0.0032(10) -0.0089(10) -0.0127(10)
C34 0.0519(17) 0.0318(13) 0.0393(15) -0.0046(11) -0.0132(13) -0.0123(12)
C35 0.0350(13) 0.0416(14) 0.0301(13) 0.0011(11) -0.0032(10) -0.0221(11)
C36 0.0247(11) 0.0302(11) 0.0221(11) -0.0025(9) -0.0039(9) -0.0147(9)
C37 0.0431(14) 0.0344(13) 0.0339(13) 0.0058(10) -0.0147(11) -0.0248(11)
C38 0.0307(12) 0.0386(13) 0.0302(13) 0.0055(10) -0.0116(10) -0.0112(11)
C39 0.0460(15) 0.0470(15) 0.0212(11) 0.0023(10) -0.0060(11) -0.0258(13)
C40 0.0270(11) 0.0293(11) 0.0295(12) 0.0007(9) -0.0094(9) -0.0154(10)
C41 0.0360(13) 0.0394(13) 0.0254(12) -0.0032(10) -0.0032(10) -0.0210(11)
C42 0.0485(15) 0.0280(12) 0.0309(13) 0.0047(10) -0.0144(11) -0.0149(11)
C43 0.0478(16) 0.0494(16) 0.0297(13) 0.0088(11) -0.0182(12) -0.0251(13)
C44 0.0251(11) 0.0359(12) 0.0268(12) 0.0004(10) -0.0076(9) -0.0143(10)
C45 0.0430(15) 0.0420(14) 0.0361(14) 0.0091(11) -0.0090(12) -0.0259(12)
C46 0.0520(18) 0.0334(14) 0.0585(19) -0.0175(13) 0.0106(15) -0.0179(13)
Co2 0.01613(14) 0.02727(15) 0.01749(14) -0.00196(11) -0.00382(11) -0.01135(12)
O2 0.0207(7) 0.0238(7) 0.0235(7) -0.0027(6) -0.0087(6) -0.0089(6)
N9 0.0192(9) 0.0281(9) 0.0209(9) 0.0001(7) -0.0059(7) -0.0097(7)
N10 0.0194(9) 0.0375(10) 0.0214(9) 0.0032(8) -0.0066(7) -0.0164(8)
N11 0.0248(9) 0.0344(10) 0.0294(10) 0.0064(8) -0.0133(8) -0.0187(8)
N12 0.0234(9) 0.0349(10) 0.0188(9) -0.0018(8) -0.0064(7) -0.0084(8)
N13 0.0210(9) 0.0365(11) 0.0175(9) -0.0021(8) -0.0024(7) -0.0078(8)
N14 0.0240(9) 0.0258(9) 0.0275(10) -0.0008(8) -0.0086(8) -0.0112(8)
N15 0.0231(9) 0.0230(9) 0.0224(9) -0.0010(7) -0.0045(7) -0.0108(7)
N16 0.0282(10) 0.0411(12) 0.0382(12) -0.0020(9) -0.0126(9) -0.0167(9)
C47 0.0175(10) 0.0309(11) 0.0270(11) -0.0035(9) -0.0086(9) -0.0071(9)
C48 0.0167(10) 0.0385(12) 0.0216(10) -0.0040(9) -0.0041(8) -0.0116(9)
C49 0.0229(10) 0.0328(11) 0.0198(10) 0.0024(9) -0.0084(8) -0.0160(9)
C50 0.0215(11) 0.0457(14) 0.0372(13) 0.0094(11) -0.0124(10) -0.0205(11)
C51 0.0283(12) 0.0470(15) 0.0467(15) 0.0121(12) -0.0187(11) -0.0267(12)
C52 0.0272(11) 0.0321(12) 0.0223(11) 0.0032(9) -0.0081(9) -0.0094(10)
C53 0.0218(11) 0.0373(13) 0.0229(11) -0.0018(9) -0.0098(9) -0.0070(10)
C54 0.0199(10) 0.0279(11) 0.0212(10) -0.0016(8) -0.0044(8) -0.0099(9)
C55 0.0333(13) 0.0554(17) 0.0178(11) -0.0016(11) -0.0070(10) -0.0080(12)
C56 0.0305(13) 0.0615(18) 0.0182(11) -0.0037(11) -0.0026(10) -0.0063(12)
C57 0.0220(10) 0.0243(10) 0.0280(11) 0.0020(9) -0.0074(9) -0.0106(9)
C58 0.0160(9) 0.0254(10) 0.0290(11) -0.0011(9) -0.0075(8) -0.0095(8)
C59 0.0152(9) 0.0258(10) 0.0258(11) -0.0036(8) -0.0063(8) -0.0094(8)
C60 0.0168(10) 0.0279(11) 0.0268(11) -0.0031(9) -0.0072(8) -0.0097(9)
C61 0.0206(10) 0.0319(12) 0.0263(11) -0.0070(9) -0.0054(9) -0.0099(9)
C62 0.0188(10) 0.0277(11) 0.0362(13) -0.0079(10) -0.0084(9) -0.0078(9)
C63 0.0191(10) 0.0234(10) 0.0355(12) -0.0013(9) -0.0087(9) -0.0079(9)
C64 0.0295(11) 0.0314(11) 0.0316(12) 0.0054(9) -0.0141(10) -0.0213(10)
C65 0.0378(13) 0.0356(12) 0.0331(12) 0.0077(10) -0.0193(11) -0.0247(11)
C66 0.0493(15) 0.0391(13) 0.0317(13) 0.0040(10) -0.0189(11) -0.0282(12)
C67 0.0467(15) 0.0323(13) 0.0395(14) 0.0055(11) -0.0186(12) -0.0240(12)
C68 0.0425(14) 0.0336(12) 0.0343(13) 0.0110(10) -0.0198(11) -0.0228(11)
C69 0.0330(12) 0.0359(12) 0.0308(12) 0.0079(10) -0.0152(10) -0.0244(11)
C70 0.0521(16) 0.0432(15) 0.0357(14) 0.0099(11) -0.0267(13) -0.0248(13)
C71 0.072(2) 0.0357(15) 0.0453(17) 0.0018(12) -0.0233(16) -0.0205(15)
C72 0.0432(14) 0.0415(14) 0.0304(13) 0.0087(11) -0.0164(11) -0.0244(12)
C73 0.0179(10) 0.0321(11) 0.0179(10) -0.0026(8) -0.0009(8) -0.0080(9)
C74 0.0294(12) 0.0308(12) 0.0201(11) -0.0045(9) -0.0007(9) -0.0133(10)
C75 0.0264(11) 0.0457(14) 0.0215(11) -0.0069(10) -0.0033(9) -0.0190(11)
C76 0.0247(11) 0.0426(14) 0.0189(11) -0.0033(10) -0.0038(9) -0.0102(10)
C77 0.0296(12) 0.0287(12) 0.0279(12) 0.0000(9) -0.0044(10) -0.0100(10)
C78 0.0248(11) 0.0342(12) 0.0232(11) -0.0036(9) -0.0016(9) -0.0141(10)
C79 0.0506(17) 0.0359(14) 0.0467(16) 0.0007(12) -0.0126(13) -0.0217(13)
C80 0.0339(14) 0.0585(18) 0.0389(15) -0.0002(13) -0.0170(12) -0.0092(13)
C81 0.0383(14) 0.0459(15) 0.0457(16) -0.0069(12) -0.0067(12) -0.0249(13)
C82 0.0244(11) 0.0284(11) 0.0215(10) -0.0020(9) -0.0079(9) -0.0097(9)
C83 0.0335(13) 0.0392(14) 0.0345(14) 0.0019(11) -0.0174(11) -0.0049(11)
C84 0.0431(15) 0.0340(13) 0.0320(13) 0.0048(10) -0.0108(11) -0.0188(12)
C85 0.0625(19) 0.0440(15) 0.0212(12) 0.0014(11) -0.0137(12) -0.0162(14)
C86 0.0254(11) 0.0347(12) 0.0300(12) -0.0002(10) -0.0126(10) -0.0104(10)
C87 0.0443(15) 0.0374(13) 0.0243(12) -0.0028(10) -0.0099(11) -0.0142(12)
C88 0.0460(15) 0.0289(12) 0.0297(13) 0.0038(10) -0.0134(11) -0.0092(11)
C89 0.0526(17) 0.0388(15) 0.0319(14) 0.0087(11) -0.0049(12) -0.0167(13)
C90 0.0284(12) 0.0310(12) 0.0302(12) 0.0019(9) -0.0097(10) -0.0140(10)
C91 0.0605(19) 0.0492(16) 0.0360(15) 0.0073(13) -0.0297(14) -0.0172(15)
C92 0.0344(13) 0.0305(13) 0.0448(15) -0.0109(11) -0.0100(12) -0.0084(11)
O100 0.0854(17) 0.0337(10) 0.0419(12) 0.0014(9) -0.0202(11) -0.0134(11)
C101 0.0516(17) 0.0313(14) 0.0502(17) -0.0005(12) -0.0148(14) -0.0094(13)
C102 0.072(2) 0.0510(18) 0.0461(18) -0.0008(14) -0.0160(16) -0.0247(17)
C103 0.067(2) 0.0399(16) 0.0537(19) 0.0120(14) -0.0244(16) -0.0212(15)
C104 0.0453(16) 0.0333(14) 0.0568(19) -0.0020(13) -0.0115(14) -0.0110(13)
O200 0.0693(14) 0.0481(11) 0.0576(13) -0.0049(10) -0.0033(11) -0.0363(10)
C201 0.0808(19) 0.0624(17) 0.0512(16) 0.0038(14) -0.0101(15) -0.0416(15)
C202 0.083(3) 0.063(3) 0.057(3) 0.001(2) -0.021(2) -0.027(2)
C212 0.070(3) 0.061(2) 0.050(2) 0.005(2) -0.008(2) -0.042(2)
C203 0.080(2) 0.0655(18) 0.074(2) 0.0019(16) -0.0016(17) -0.0346(16)
C204 0.077(2) 0.0615(18) 0.0681(19) 0.0058(16) -0.0165(17) -0.0304(16)
O300 0.076(2) 0.062(2) 0.112(3) 0.0110(19) -0.041(2) -0.0237(17)
C301 0.052(2) 0.054(2) 0.112(3) 0.013(3) -0.044(3) -0.0239(18)
C302 0.050(2) 0.039(2) 0.101(3) 0.022(2) -0.051(2) -0.0184(18)
C303 0.044(2) 0.040(2) 0.110(3) 0.023(2) -0.028(2) -0.0164(17)
C304 0.064(2) 0.063(3) 0.109(3) 0.022(2) -0.041(2) -0.012(2)
O310 0.066(3) 0.063(3) 0.110(3) 0.015(3) -0.039(3) -0.027(2)
C311 0.050(3) 0.057(3) 0.107(4) 0.011(3) -0.046(3) -0.030(2)
C312 0.050(3) 0.053(3) 0.107(4) 0.013(3) -0.043(3) -0.026(3)
C313 0.052(3) 0.052(3) 0.110(4) 0.013(3) -0.037(3) -0.024(3)
C314 0.047(3) 0.046(3) 0.109(4) 0.017(3) -0.043(3) -0.032(2)
O400 0.124(3) 0.180(3) 0.168(3) -0.019(3) -0.025(3) -0.097(3)
C401 0.118(3) 0.108(3) 0.119(3) 0.024(3) -0.045(3) -0.059(3)
C402 0.102(3) 0.082(3) 0.148(4) 0.045(3) -0.044(3) -0.055(2)
C403 0.148(3) 0.090(3) 0.137(3) 0.024(3) -0.084(3) -0.063(3)
C404 0.142(3) 0.116(3) 0.132(4) 0.003(3) -0.006(3) -0.088(3)
C501 0.084(3) 0.067(2) 0.137(4) -0.003(3) -0.015(3) -0.003(2)
C502 0.093(3) 0.073(2) 0.129(3) -0.008(2) -0.028(3) -0.040(2)
C503 0.099(3) 0.098(3) 0.125(3) -0.032(3) -0.015(3) -0.045(2)
C504 0.094(3) 0.092(3) 0.150(4) -0.025(3) 0.003(3) -0.048(2)
C505 0.084(3) 0.064(2) 0.175(4) -0.022(3) -0.042(3) -0.024(2)
C506 0.087(3) 0.068(2) 0.153(4) -0.030(3) -0.050(3) 0.006(2)

loop_
_atom_type_symbol
_atom_type_description
_atom_type_scat_dispersion_real
_atom_type_scat_dispersion_imag
_atom_type_scat_source
C C 0.0033 0.0016 'International Tables Vol C Tables 4.2.6.8 and 6.1.1.4'
H H 0.0000 0.0000 'International Tables Vol C Tables 4.2.6.8 and 6.1.1.4'
N N 0.0061 0.0033 'International Tables Vol C Tables 4.2.6.8 and 6.1.1.4'
O O 0.0106 0.0060 'International Tables Vol C Tables 4.2.6.8 and 6.1.1.4'
Co Co 0.3494 0.9721 'International Tables Vol C Tables 4.2.6.8 and 6.1.1.4'

loop_
_geom_angle_atom_site_label_1
_geom_angle_atom_site_label_2
_geom_angle_atom_site_label_3
_geom_angle
O1 Co1 N6 89.93(7)
O1 Co1 C8 112.31(7)
N6 Co1 C8 105.10(8)
O1 Co1 C3 134.03(7)
N6 Co1 C3 102.23(8)
C8 Co1 C3 106.95(8)
C13 O1 Co1 140.11(13)
C1 N1 C6 108.87(17)
C1 N1 C11 108.46(18)
C6 N1 C11 111.68(17)
C3 N2 C4 112.44(19)
C3 N2 C2 124.38(19)
C4 N2 C2 122.58(19)
C3 N3 C5 111.69(19)
C3 N3 C18 126.93(18)
C5 N3 C18 121.29(18)
C8 N4 C9 112.21(18)
C8 N4 C7 124.66(17)
C9 N4 C7 123.13(18)
C8 N5 C10 111.59(18)
C8 N5 C27 127.64(17)
C10 N5 C27 120.67(18)
N7 N6 Co1 128.25(15)
N8 N7 N6 177.1(2)
N1 C1 C2 111.37(19)
N1 C1 H1A 109.4
C2 C1 H1A 109.4
N1 C1 H1B 109.4
C2 C1 H1B 109.4
H1A C1 H1B 108.0
N2 C2 C1 110.09(19)
N2 C2 H2A 109.6
C1 C2 H2A 109.6
N2 C2 H2B 109.6
C1 C2 H2B 109.6
H2A C2 H2B 108.2
N2 C3 N3 102.80(18)
N2 C3 Co1 125.54(15)
N3 C3 Co1 131.21(16)
C5 C4 N2 106.4(2)
C5 C4 H4A 126.8
N2 C4 H4A 126.8
C4 C5 N3 106.7(2)
C4 C5 H5A 126.7
N3 C5 H5A 126.7
N1 C6 C7 114.13(17)
N1 C6 H6B 108.7
C7 C6 H6B 108.7
N1 C6 H6C 108.7
C7 C6 H6C 108.7
H6B C6 H6C 107.6
N4 C7 C6 112.41(18)
N4 C7 H7A 109.1
C6 C7 H7A 109.1
N4 C7 H7B 109.1
C6 C7 H7B 109.1
H7A C7 H7B 107.9
N4 C8 N5 103.12(17)
N4 C8 Co1 124.57(15)
N5 C8 Co1 132.03(15)
C10 C9 N4 106.40(19)
C10 C9 H9A 126.8
N4 C9 H9A 126.8
C9 C10 N5 106.67(19)
C9 C10 H10A 126.7
N5 C10 H10A 126.7
N1 C11 C12 114.82(18)
N1 C11 H11A 108.6
C12 C11 H11A 108.6
N1 C11 H11B 108.6
C12 C11 H11B 108.6
H11A C11 H11B 107.5
C17 C12 C13 120.9(2)
C17 C12 C11 120.3(2)
C13 C12 C11 118.8(2)
O1 C13 C12 120.3(2)
O1 C13 C14 121.39(19)
C12 C13 C14 118.3(2)
C15 C14 C13 117.7(2)
C15 C14 C36 120.9(2)
C13 C14 C36 121.39(19)
C14 C15 C16 124.0(2)
C14 C15 H15A 118.0
C16 C15 H15A 118.0
C17 C16 C15 117.2(2)
C17 C16 C46 122.4(2)
C15 C16 C46 120.4(3)
C16 C17 C12 121.7(2)
C16 C17 H17A 119.2
C12 C17 H17A 119.2
C19 C18 C23 122.7(2)
C19 C18 N3 118.2(2)
C23 C18 N3 118.89(19)
C18 C19 C20 117.5(2)
C18 C19 C24 121.7(2)
C20 C19 C24 120.8(2)
C21 C20 C19 121.8(2)
C21 C20 H20A 119.1
C19 C20 H20A 119.1
C20 C21 C22 118.6(2)
C20 C21 C25 121.0(2)
C22 C21 C25 120.4(2)
C21 C22 C23 122.1(2)
C21 C22 H22A 119.0
C23 C22 H22A 119.0
C22 C23 C18 117.2(2)
C22 C23 C26 120.9(2)
C18 C23 C26 121.8(2)
C19 C24 H24A 109.5
C19 C24 H24B 109.5
H24A C24 H24B 109.5
C19 C24 H24C 109.5
H24A C24 H24C 109.5
H24B C24 H24C 109.5
C21 C25 H25A 109.5
C21 C25 H25B 109.5
H25A C25 H25B 109.5
C21 C25 H25C 109.5
H25A C25 H25C 109.5
H25B C25 H25C 109.5
C23 C26 H26A 109.5
C23 C26 H26B 109.5
H26A C26 H26B 109.5
C23 C26 H26C 109.5
H26A C26 H26C 109.5
H26B C26 H26C 109.5
C32 C27 C28 122.2(2)
C32 C27 N5 118.8(2)
C28 C27 N5 118.7(2)
C29 C28 C27 117.7(2)
C29 C28 C33 121.1(2)
C27 C28 C33 121.2(2)
C30 C29 C28 122.0(2)
C30 C29 H29A 119.0
C28 C29 H29A 119.0
C29 C30 C31 118.7(2)
C29 C30 C34 120.7(2)
C31 C30 C34 120.7(2)
C30 C31 C32 121.4(2)
C30 C31 H31A 119.3
C32 C31 H31A 119.3
C27 C32 C31 118.0(2)
C27 C32 C35 121.4(2)
C31 C32 C35 120.5(2)
C28 C33 H33A 109.5
C28 C33 H33B 109.5
H33A C33 H33B 109.5
C28 C33 H33C 109.5
H33A C33 H33C 109.5
H33B C33 H33C 109.5
C30 C34 H34A 109.5
C30 C34 H34B 109.5
H34A C34 H34B 109.5
C30 C34 H34C 109.5
H34A C34 H34C 109.5
H34B C34 H34C 109.5
C32 C35 H35A 109.5
C32 C35 H35B 109.5
H35A C35 H35B 109.5
C32 C35 H35C 109.5
H35A C35 H35C 109.5
H35B C35 H35C 109.5
C14 C36 C41 112.39(19)
C14 C36 C40 110.71(18)
C41 C36 C40 107.38(18)
C14 C36 C44 110.33(18)
C41 C36 C44 107.27(19)
C40 C36 C44 108.61(18)
C42 C37 C45 109.7(2)
C42 C37 C40 109.3(2)
C45 C37 C40 109.9(2)
C42 C37 H37A 109.3
C45 C37 H37A 109.3
C40 C37 H37A 109.3
C42 C38 C43 109.7(2)
C42 C38 C44 109.5(2)
C43 C38 C44 109.5(2)
C42 C38 H38A 109.4
C43 C38 H38A 109.4
C44 C38 H38A 109.4
C43 C39 C45 109.8(2)
C43 C39 C41 109.7(2)
C45 C39 C41 109.6(2)
C43 C39 H39A 109.2
C45 C39 H39A 109.2
C41 C39 H39A 109.2
C37 C40 C36 110.78(19)
C37 C40 H40A 109.5
C36 C40 H40A 109.5
C37 C40 H40B 109.5
C36 C40 H40B 109.5
H40A C40 H40B 108.1
C39 C41 C36 111.5(2)
C39 C41 H41A 109.3
C36 C41 H41A 109.3
C39 C41 H41B 109.3
C36 C41 H41B 109.3
H41A C41 H41B 108.0
C38 C42 C37 109.5(2)
C38 C42 H42A 109.8
C37 C42 H42A 109.8
C38 C42 H42B 109.8
C37 C42 H42B 109.8
H42A C42 H42B 108.2
C39 C43 C38 109.0(2)
C39 C43 H43A 109.9
C38 C43 H43A 109.9
C39 C43 H43B 109.9
C38 C43 H43B 109.9
H43A C43 H43B 108.3
C38 C44 C36 110.73(19)
C38 C44 H44A 109.5
C36 C44 H44A 109.5
C38 C44 H44B 109.5
C36 C44 H44B 109.5
H44A C44 H44B 108.1
C39 C45 C37 108.7(2)
C39 C45 H45A 109.9
C37 C45 H45A 109.9
C39 C45 H45B 109.9
C37 C45 H45B 109.9
H45A C45 H45B 108.3
C16 C46 H46A 109.5
C16 C46 H46B 109.5
H46A C46 H46B 109.5
C16 C46 H46C 109.5
H46A C46 H46C 109.5
H46B C46 H46C 109.5
O2 Co2 N14 91.93(7)
O2 Co2 C49 112.04(8)
N14 Co2 C49 105.82(8)
O2 Co2 C54 133.45(8)
N14 Co2 C54 100.93(8)
C49 Co2 C54 107.06(8)
C59 O2 Co2 141.40(13)
C52 N9 C47 109.19(17)
C52 N9 C57 108.23(17)
C47 N9 C57 112.35(17)
C49 N10 C50 111.8(2)
C49 N10 C48 124.57(18)
C50 N10 C48 123.63(19)
C49 N11 C51 111.0(2)
C49 N11 C64 127.17(18)
C51 N11 C64 121.60(19)
C54 N12 C55 112.06(19)
C54 N12 C53 124.79(18)
C55 N12 C53 122.47(19)
C54 N13 C56 111.65(19)
C54 N13 C73 127.52(18)
C56 N13 C73 120.83(19)
N15 N14 Co2 124.19(15)
N16 N15 N14 177.6(2)
N9 C47 C48 114.26(18)
N9 C47 H47A 108.7
C48 C47 H47A 108.7
N9 C47 H47B 108.7
C48 C47 H47B 108.7
H47A C47 H47B 107.6
N10 C48 C47 112.59(18)
N10 C48 H48A 109.1
C47 C48 H48A 109.1
N10 C48 H48B 109.1
C47 C48 H48B 109.1
H48A C48 H48B 107.8
N10 C49 N11 103.53(18)
N10 C49 Co2 123.70(16)
N11 C49 Co2 132.63(16)
C51 C50 N10 106.8(2)
C51 C50 H50A 126.6
N10 C50 H50A 126.6
C50 C51 N11 106.9(2)
C50 C51 H51A 126.6
N11 C51 H51A 126.6
N9 C52 C53 110.65(19)
N9 C52 H52A 109.5
C53 C52 H52A 109.5
N9 C52 H52B 109.5
C53 C52 H52B 109.5
H52A C52 H52B 108.1
N12 C53 C52 109.89(19)
N12 C53 H53A 109.7
C52 C53 H53A 109.7
N12 C53 H53B 109.7
C52 C53 H53B 109.7
H53A C53 H53B 108.2
N12 C54 N13 102.81(18)
N12 C54 Co2 125.61(15)
N13 C54 Co2 131.06(16)
C56 C55 N12 106.6(2)
C56 C55 H55A 126.7
N12 C55 H55A 126.7
C55 C56 N13 106.8(2)
C55 C56 H56A 126.6
N13 C56 H56A 126.6
N9 C57 C58 115.06(18)
N9 C57 H57A 108.5
C58 C57 H57A 108.5
N9 C57 H57B 108.5
C58 C57 H57B 108.5
H57A C57 H57B 107.5
C63 C58 C59 120.9(2)
C63 C58 C57 119.6(2)
C59 C58 C57 119.36(19)
O2 C59 C58 120.36(19)
O2 C59 C60 121.19(19)
C58 C59 C60 118.45(19)
C61 C60 C59 117.6(2)
C61 C60 C82 121.0(2)
C59 C60 C82 121.45(19)
C62 C61 C60 124.0(2)
C62 C61 H61A 118.0
C60 C61 H61A 118.0
C63 C62 C61 117.5(2)
C63 C62 C92 121.7(2)
C61 C62 C92 120.8(2)
C62 C63 C58 121.2(2)
C62 C63 H63A 119.4
C58 C63 H63A 119.4
C65 C64 C69 122.0(2)
C65 C64 N11 119.1(2)
C69 C64 N11 118.7(2)
C66 C65 C64 117.7(2)
C66 C65 C70 120.4(2)
C64 C65 C70 121.9(2)
C67 C66 C65 122.0(2)
C67 C66 H66A 119.0
C65 C66 H66A 119.0
C68 C67 C66 118.1(2)
C68 C67 C71 121.3(2)
C66 C67 C71 120.6(2)
C69 C68 C67 122.3(2)
C69 C68 H68A 118.8
C67 C68 H68A 118.8
C68 C69 C64 117.8(2)
C68 C69 C72 121.3(2)
C64 C69 C72 121.0(2)
C65 C70 H70A 109.5
C65 C70 H70B 109.5
H70A C70 H70B 109.5
C65 C70 H70C 109.5
H70A C70 H70C 109.5
H70B C70 H70C 109.5
C67 C71 H71A 109.5
C67 C71 H71B 109.5
H71A C71 H71B 109.5
C67 C71 H71C 109.5
H71A C71 H71C 109.5
H71B C71 H71C 109.5
C69 C72 H72A 109.5
C69 C72 H72B 109.5
H72A C72 H72B 109.5
C69 C72 H72C 109.5
H72A C72 H72C 109.5
H72B C72 H72C 109.5
C78 C73 C74 122.2(2)
C78 C73 N13 118.7(2)
C74 C73 N13 118.9(2)
C73 C74 C75 117.6(2)
C73 C74 C79 121.6(2)
C75 C74 C79 120.8(2)
C76 C75 C74 121.9(2)
C76 C75 H75A 119.0
C74 C75 H75A 119.0
C75 C76 C77 118.4(2)
C75 C76 C80 121.3(2)
C77 C76 C80 120.2(2)
C76 C77 C78 121.9(2)
C76 C77 H77A 119.0
C78 C77 H77A 119.0
C77 C78 C73 117.9(2)
C77 C78 C81 120.9(2)
C73 C78 C81 121.2(2)
C74 C79 H79A 109.5
C74 C79 H79B 109.5
H79A C79 H79B 109.5
C74 C79 H79C 109.5
H79A C79 H79C 109.5
H79B C79 H79C 109.5
C76 C80 H80A 109.5
C76 C80 H80B 109.5
H80A C80 H80B 109.5
C76 C80 H80C 109.5
H80A C80 H80C 109.5
H80B C80 H80C 109.5
C78 C81 H81A 109.5
C78 C81 H81B 109.5
H81A C81 H81B 109.5
C78 C81 H81C 109.5
H81A C81 H81C 109.5
H81B C81 H81C 109.5
C60 C82 C87 112.82(19)
C60 C82 C90 109.72(18)
C87 C82 C90 107.5(2)
C60 C82 C86 110.72(18)
C87 C82 C86 106.96(19)
C90 C82 C86 109.02(18)
C91 C83 C88 109.9(2)
C91 C83 C86 109.9(2)
C88 C83 C86 109.3(2)
C91 C83 H83A 109.2
C88 C83 H83A 109.2
C86 C83 H83A 109.2
C89 C84 C88 110.2(2)
C89 C84 C90 109.6(2)
C88 C84 C90 108.7(2)
C89 C84 H84A 109.5
C88 C84 H84A 109.5
C90 C84 H84A 109.5
C91 C85 C89 109.4(2)
C91 C85 C87 110.0(2)
C89 C85 C87 109.8(2)
C91 C85 H85A 109.2
C89 C85 H85A 109.2
C87 C85 H85A 109.2
C83 C86 C82 110.5(2)
C83 C86 H86A 109.5
C82 C86 H86A 109.5
C83 C86 H86B 109.5
C82 C86 H86B 109.5
H86A C86 H86B 108.1
C85 C87 C82 110.9(2)
C85 C87 H87A 109.5
C82 C87 H87A 109.5
C85 C87 H87B 109.5
C82 C87 H87B 109.5
H87A C87 H87B 108.0
C83 C88 C84 109.8(2)
C83 C88 H88A 109.7
C84 C88 H88A 109.7
C83 C88 H88B 109.7
C84 C88 H88B 109.7
H88A C88 H88B 108.2
C84 C89 C85 108.9(2)
C84 C89 H89A 109.9
C85 C89 H89A 109.9
C84 C89 H89B 109.9
C85 C89 H89B 109.9
H89A C89 H89B 108.3
C84 C90 C82 111.1(2)
C84 C90 H90A 109.4
C82 C90 H90A 109.4
C84 C90 H90B 109.4
C82 C90 H90B 109.4
H90A C90 H90B 108.0
C83 C91 C85 108.9(2)
C83 C91 H91A 109.9
C85 C91 H91A 109.9
C83 C91 H91B 109.9
C85 C91 H91B 109.9
H91A C91 H91B 108.3
C62 C92 H92A 109.5
C62 C92 H92B 109.5
H92A C92 H92B 109.5
C62 C92 H92C 109.5
H92A C92 H92C 109.5
H92B C92 H92C 109.5
C104 O100 C101 109.3(2)
O100 C101 C102 107.1(2)
O100 C101 H10B 110.3
C102 C101 H10B 110.3
O100 C101 H10C 110.3
C102 C101 H10C 110.3
H10B C101 H10C 108.5
C103 C102 C101 104.1(3)
C103 C102 H10D 110.9
C101 C102 H10D 110.9
C103 C102 H10E 110.9
C101 C102 H10E 110.9
H10D C102 H10E 109.0
C104 C103 C102 103.0(2)
C104 C103 H10F 111.2
C102 C103 H10F 111.2
C104 C103 H10G 111.2
C102 C103 H10G 111.2
H10F C103 H10G 109.1
O100 C104 C103 107.0(2)
O100 C104 H10H 110.3
C103 C104 H10H 110.3
O100 C104 H10I 110.3
C103 C104 H10I 110.3
H10H C104 H10I 108.6
C204 O200 C201 108.4(3)
O200 C201 C202 111.8(4)
O200 C201 C212 95.5(3)
O200 C201 H20B 109.2
C202 C201 H20B 109.2
C212 C201 H20B 142.4
O200 C201 H20C 109.2
C202 C201 H20C 109.2
C212 C201 H20C 89.1
H20B C201 H20C 107.9
O200 C201 H20D 112.7
C202 C201 H20D 79.4
C212 C201 H20D 112.6
H20C C201 H20D 129.8
O200 C201 H20E 112.7
C202 C201 H20E 125.4
C212 C201 H20E 112.6
H20B C201 H20E 84.0
H20D C201 H20E 110.1
C201 C202 C203 102.7(5)
C201 C202 H20F 111.2
C203 C202 H20F 111.2
C201 C202 H20G 111.2
C203 C202 H20G 111.2
H20F C202 H20G 109.1
C203 C212 C201 107.7(5)
C203 C212 H21A 110.2
C201 C212 H21A 110.2
C203 C212 H21B 110.2
C201 C212 H21B 110.2
H21A C212 H21B 108.5
C212 C203 C204 102.8(4)
C204 C203 C202 100.4(4)
C212 C203 H21C 80.5
C204 C203 H21C 111.7
C202 C203 H21C 111.7
C212 C203 H21D 136.1
C204 C203 H21D 111.7
C202 C203 H21D 111.7
H21C C203 H21D 109.5
C212 C203 H21E 111.2
C204 C203 H21E 111.2
C202 C203 H21E 81.9
H21C C203 H21E 131.2
C212 C203 H21F 111.2
C204 C203 H21F 111.2
C202 C203 H21F 138.7
H21D C203 H21F 81.1
H21E C203 H21F 109.1
O200 C204 C203 110.9(3)
O200 C204 H20H 109.5
C203 C204 H20H 109.5
O200 C204 H20I 109.5
C203 C204 H20I 109.5
H20H C204 H20I 108.0
C301 O300 C304 104.4(5)
O300 C301 C302 107.4(4)
O300 C301 H30A 110.2
C302 C301 H30A 110.2
O300 C301 H30B 110.2
C302 C301 H30B 110.2
H30A C301 H30B 108.5
C303 C302 C301 102.8(5)
C303 C302 H30C 111.2
C301 C302 H30C 111.2
C303 C302 H30D 111.2
C301 C302 H30D 111.2
H30C C302 H30D 109.1
C302 C303 C304 103.1(4)
C302 C303 H30E 111.1
C304 C303 H30E 111.1
C302 C303 H30F 111.1
C304 C303 H30F 111.1
H30E C303 H30F 109.1
O300 C304 C303 107.1(5)
O300 C304 H30G 110.3
C303 C304 H30G 110.3
O300 C304 H30H 110.3
C303 C304 H30H 110.3
H30G C304 H30H 108.5
C311 O310 C314 114.7(10)
O310 C311 C312 111.1(10)
O310 C311 H31B 109.4
C312 C311 H31B 109.4
O310 C311 H31C 109.4
C312 C311 H31C 109.4
H31B C311 H31C 108.0
C311 C312 C313 104.3(10)
C311 C312 H31D 110.9
C313 C312 H31D 110.9
C311 C312 H31E 110.9
C313 C312 H31E 110.9
H31D C312 H31E 108.9
C312 C313 C314 108.9(9)
C312 C313 H31F 109.9
C314 C313 H31F 109.9
C312 C313 H31G 109.9
C314 C313 H31G 109.9
H31F C313 H31G 108.3
O310 C314 C313 100.7(8)
O310 C314 H31H 111.6
C313 C314 H31H 111.6
O310 C314 H31I 111.6
C313 C314 H31I 111.6
H31H C314 H31I 109.4
C401 O400 C404 111.0(5)
O400 C401 C402 107.9(5)
O400 C401 H40C 110.1
C402 C401 H40C 110.1
O400 C401 H40D 110.1
C402 C401 H40D 110.1
H40C C401 H40D 108.4
C403 C402 C401 104.5(5)
C403 C402 H40E 110.9
C401 C402 H40E 110.9
C403 C402 H40F 110.9
C401 C402 H40F 110.9
H40E C402 H40F 108.9
C402 C403 C404 105.2(5)
C402 C403 H40G 110.7
C404 C403 H40G 110.7
C402 C403 H40H 110.7
C404 C403 H40H 110.7
H40G C403 H40H 108.8
O400 C404 C403 103.8(5)
O400 C404 H40I 111.0
C403 C404 H40I 111.0
O400 C404 H40J 111.0
C403 C404 H40J 111.0
H40I C404 H40J 109.0
C502 C501 C506 120.0
C502 C501 H501 120.0
C506 C501 H501 120.0
C501 C502 C503 120.0
C501 C502 H502 120.0
C503 C502 H502 120.0
C502 C503 C504 120.0
C502 C503 H503 120.0
C504 C503 H503 120.0
C505 C504 C503 120.0
C505 C504 H504 120.0
C503 C504 H504 120.0
C504 C505 C506 120.0
C504 C505 H505 120.0
C506 C505 H505 120.0
C505 C506 C501 120.0
C505 C506 H506 120.0
C501 C506 H506 120.0

loop_
_geom_bond_atom_site_label_1
_geom_bond_atom_site_label_2
_geom_bond_distance
Co1 O1 1.9316(15)
Co1 N6 2.0391(19)
Co1 C8 2.060(2)
Co1 C3 2.081(2)
O1 C13 1.319(3)
N1 C1 1.471(3)
N1 C6 1.476(3)
N1 C11 1.482(3)
N2 C3 1.357(3)
N2 C4 1.377(3)
N2 C2 1.462(3)
N3 C3 1.361(3)
N3 C5 1.385(3)
N3 C18 1.438(3)
N4 C8 1.354(3)
N4 C9 1.378(3)
N4 C7 1.461(3)
N5 C8 1.360(3)
N5 C10 1.383(3)
N5 C27 1.441(3)
N6 N7 1.188(3)
N7 N8 1.164(3)
C1 C2 1.513(3)
C1 H1A 0.9900
C1 H1B 0.9900
C2 H2A 0.9900
C2 H2B 0.9900
C4 C5 1.338(3)
C4 H4A 0.9500
C5 H5A 0.9500
C6 C7 1.509(3)
C6 H6B 0.9900
C6 H6C 0.9900
C7 H7A 0.9900
C7 H7B 0.9900
C9 C10 1.340(3)
C9 H9A 0.9500
C10 H10A 0.9500
C11 C12 1.498(3)
C11 H11A 0.9900
C11 H11B 0.9900
C12 C17 1.389(3)
C12 C13 1.411(3)
C13 C14 1.428(3)
C14 C15 1.391(3)
C14 C36 1.526(3)
C15 C16 1.392(4)
C15 H15A 0.9500
C16 C17 1.381(4)
C16 C46 1.511(3)
C17 H17A 0.9500
C18 C19 1.388(3)
C18 C23 1.390(3)
C19 C20 1.390(3)
C19 C24 1.505(3)
C20 C21 1.382(3)
C20 H20A 0.9500
C21 C22 1.384(3)
C21 C25 1.503(3)
C22 C23 1.388(3)
C22 H22A 0.9500
C23 C26 1.498(3)
C24 H24A 0.9800
C24 H24B 0.9800
C24 H24C 0.9800
C25 H25A 0.9800
C25 H25B 0.9800
C25 H25C 0.9800
C26 H26A 0.9800
C26 H26B 0.9800
C26 H26C 0.9800
C27 C32 1.389(3)
C27 C28 1.391(3)
C28 C29 1.388(3)
C28 C33 1.506(3)
C29 C30 1.385(3)
C29 H29A 0.9500
C30 C31 1.385(3)
C30 C34 1.509(3)
C31 C32 1.395(3)
C31 H31A 0.9500
C32 C35 1.509(3)
C33 H33A 0.9800
C33 H33B 0.9800
C33 H33C 0.9800
C34 H34A 0.9800
C34 H34B 0.9800
C34 H34C 0.9800
C35 H35A 0.9800
C35 H35B 0.9800
C35 H35C 0.9800
C36 C41 1.541(3)
C36 C40 1.545(3)
C36 C44 1.546(3)
C37 C42 1.529(4)
C37 C45 1.530(4)
C37 C40 1.531(3)
C37 H37A 1.0000
C38 C42 1.524(4)
C38 C43 1.528(4)
C38 C44 1.535(3)
C38 H38A 1.0000
C39 C43 1.524(4)
C39 C45 1.525(4)
C39 C41 1.528(4)
C39 H39A 1.0000
C40 H40A 0.9900
C40 H40B 0.9900
C41 H41A 0.9900
C41 H41B 0.9900
C42 H42A 0.9900
C42 H42B 0.9900
C43 H43A 0.9900
C43 H43B 0.9900
C44 H44A 0.9900
C44 H44B 0.9900
C45 H45A 0.9900
C45 H45B 0.9900
C46 H46A 0.9800
C46 H46B 0.9800
C46 H46C 0.9800
Co2 O2 1.9299(14)
Co2 N14 2.0372(19)
Co2 C49 2.051(2)
Co2 C54 2.067(2)
O2 C59 1.321(3)
N9 C52 1.472(3)
N9 C47 1.479(3)
N9 C57 1.482(3)
N10 C49 1.355(3)
N10 C50 1.382(3)
N10 C48 1.457(3)
N11 C49 1.362(3)
N11 C51 1.392(3)
N11 C64 1.434(3)
N12 C54 1.358(3)
N12 C55 1.375(3)
N12 C53 1.460(3)
N13 C54 1.364(3)
N13 C56 1.377(3)
N13 C73 1.441(3)
N14 N15 1.193(3)
N15 N16 1.162(3)
C47 C48 1.512(3)
C47 H47A 0.9900
C47 H47B 0.9900
C48 H48A 0.9900
C48 H48B 0.9900
C50 C51 1.332(4)
C50 H50A 0.9500
C51 H51A 0.9500
C52 C53 1.512(3)
C52 H52A 0.9900
C52 H52B 0.9900
C53 H53A 0.9900
C53 H53B 0.9900
C55 C56 1.334(4)
C55 H55A 0.9500
C56 H56A 0.9500
C57 C58 1.498(3)
C57 H57A 0.9900
C57 H57B 0.9900
C58 C63 1.396(3)
C58 C59 1.410(3)
C59 C60 1.432(3)
C60 C61 1.396(3)
C60 C82 1.526(3)
C61 C62 1.390(3)
C61 H61A 0.9500
C62 C63 1.386(3)
C62 C92 1.509(3)
C63 H63A 0.9500
C64 C65 1.391(3)
C64 C69 1.395(3)
C65 C66 1.391(4)
C65 C70 1.505(3)
C66 C67 1.387(4)
C66 H66A 0.9500
C67 C68 1.384(4)
C67 C71 1.503(4)
C68 C69 1.383(4)
C68 H68A 0.9500
C69 C72 1.504(3)
C70 H70A 0.9800
C70 H70B 0.9800
C70 H70C 0.9800
C71 H71A 0.9800
C71 H71B 0.9800
C71 H71C 0.9800
C72 H72A 0.9800
C72 H72B 0.9800
C72 H72C 0.9800
C73 C78 1.388(3)
C73 C74 1.391(3)
C74 C75 1.392(3)
C74 C79 1.502(3)
C75 C76 1.381(4)
C75 H75A 0.9500
C76 C77 1.385(4)
C76 C80 1.497(3)
C77 C78 1.386(3)
C77 H77A 0.9500
C78 C81 1.501(3)
C79 H79A 0.9800
C79 H79B 0.9800
C79 H79C 0.9800
C80 H80A 0.9800
C80 H80B 0.9800
C80 H80C 0.9800
C81 H81A 0.9800
C81 H81B 0.9800
C81 H81C 0.9800
C82 C87 1.543(3)
C82 C90 1.545(3)
C82 C86 1.547(3)
C83 C91 1.521(4)
C83 C88 1.521(4)
C83 C86 1.536(3)
C83 H83A 1.0000
C84 C89 1.524(4)
C84 C88 1.527(4)
C84 C90 1.532(3)
C84 H84A 1.0000
C85 C91 1.528(4)
C85 C89 1.529(4)
C85 C87 1.538(4)
C85 H85A 1.0000
C86 H86A 0.9900
C86 H86B 0.9900
C87 H87A 0.9900
C87 H87B 0.9900
C88 H88A 0.9900
C88 H88B 0.9900
C89 H89A 0.9900
C89 H89B 0.9900
C90 H90A 0.9900
C90 H90B 0.9900
C91 H91A 0.9900
C91 H91B 0.9900
C92 H92A 0.9800
C92 H92B 0.9800
C92 H92C 0.9800
O100 C104 1.411(3)
O100 C101 1.424(3)
C101 C102 1.510(4)
C101 H10B 0.9900
C101 H10C 0.9900
C102 C103 1.502(4)
C102 H10D 0.9900
C102 H10E 0.9900
C103 C104 1.488(4)
C103 H10F 0.9900
C103 H10G 0.9900
C104 H10H 0.9900
C104 H10I 0.9900
O200 C204 1.410(4)
O200 C201 1.421(4)
C201 C202 1.428(8)
C201 C212 1.645(7)
C201 H20B 0.9900
C201 H20C 0.9900
C201 H20D 0.9900
C201 H20E 0.9900
C202 C203 1.655(8)
C202 H20F 0.9900
C202 H20G 0.9900
C212 C203 1.333(6)
C212 H21A 0.9900
C212 H21B 0.9900
C203 C204 1.461(5)
C203 H21C 0.9900
C203 H21D 0.9900
C203 H21E 0.9900
C203 H21F 0.9900
C204 H20H 0.9900
C204 H20I 0.9900
O300 C301 1.412(7)
O300 C304 1.452(6)
C301 C302 1.566(8)
C301 H30A 0.9900
C301 H30B 0.9900
C302 C303 1.528(6)
C302 H30C 0.9900
C302 H30D 0.9900
C303 C304 1.608(8)
C303 H30E 0.9900
C303 H30F 0.9900
C304 H30G 0.9900
C304 H30H 0.9900
O310 C311 1.408(12)
O310 C314 1.487(12)
C311 C312 1.501(13)
C311 H31B 0.9900
C311 H31C 0.9900
C312 C313 1.538(14)
C312 H31D 0.9900
C312 H31E 0.9900
C313 C314 1.626(13)
C313 H31F 0.9900
C313 H31G 0.9900
C314 H31H 0.9900
C314 H31I 0.9900
O400 C401 1.370(7)
O400 C404 1.404(7)
C401 C402 1.485(8)
C401 H40C 0.9900
C401 H40D 0.9900
C402 C403 1.477(8)
C402 H40E 0.9900
C402 H40F 0.9900
C403 C404 1.493(8)
C403 H40G 0.9900
C403 H40H 0.9900
C404 H40I 0.9900
C404 H40J 0.9900
C501 C502 1.3900
C501 C506 1.3900
C501 H501 0.9500
C502 C503 1.3900
C502 H502 0.9500
C503 C504 1.3900
C503 H503 0.9500
C504 C505 1.3900
C504 H504 0.9500
C505 C506 1.3900
C505 H505 0.9500
C506 H506 0.9500

loop_
_geom_torsion_atom_site_label_1
_geom_torsion_atom_site_label_2
_geom_torsion_atom_site_label_3
_geom_torsion_atom_site_label_4
_geom_torsion
N6 Co1 O1 C13 161.6(2)
C8 Co1 O1 C13 55.3(2)
C3 Co1 O1 C13 -91.3(2)
O1 Co1 N6 N7 40.9(2)
C8 Co1 N6 N7 154.03(19)
C3 Co1 N6 N7 -94.4(2)
C6 N1 C1 C2 85.8(2)
C11 N1 C1 C2 -152.44(18)
C3 N2 C2 C1 -56.7(3)
C4 N2 C2 C1 113.7(2)
N1 C1 C2 N2 84.3(2)
C4 N2 C3 N3 0.4(3)
C2 N2 C3 N3 171.7(2)
C4 N2 C3 Co1 173.36(17)
C2 N2 C3 Co1 -15.3(3)
C5 N3 C3 N2 -0.3(3)
C18 N3 C3 N2 -176.9(2)
C5 N3 C3 Co1 -172.67(18)
C18 N3 C3 Co1 10.7(3)
O1 Co1 C3 N2 106.25(19)
N6 Co1 C3 N2 -151.75(19)
C8 Co1 C3 N2 -41.6(2)
O1 Co1 C3 N3 -82.9(2)
N6 Co1 C3 N3 19.1(2)
C8 Co1 C3 N3 129.3(2)
C3 N2 C4 C5 -0.4(3)
C2 N2 C4 C5 -171.8(2)
N2 C4 C5 N3 0.2(3)
C3 N3 C5 C4 0.1(3)
C18 N3 C5 C4 176.9(2)
C1 N1 C6 C7 -142.32(19)
C11 N1 C6 C7 97.9(2)
C8 N4 C7 C6 -71.9(3)
C9 N4 C7 C6 107.4(2)
N1 C6 C7 N4 69.4(2)
C9 N4 C8 N5 0.6(2)
C7 N4 C8 N5 179.97(19)
C9 N4 C8 Co1 -173.90(15)
C7 N4 C8 Co1 5.4(3)
C10 N5 C8 N4 -0.5(2)
C27 N5 C8 N4 176.0(2)
C10 N5 C8 Co1 173.47(17)
C27 N5 C8 Co1 -10.0(3)
O1 Co1 C8 N4 -44.3(2)
N6 Co1 C8 N4 -140.55(17)
C3 Co1 C8 N4 111.29(18)
O1 Co1 C8 N5 142.89(19)
N6 Co1 C8 N5 46.6(2)
C3 Co1 C8 N5 -61.5(2)
C8 N4 C9 C10 -0.6(3)
C7 N4 C9 C10 -179.9(2)
N4 C9 C10 N5 0.2(3)
C8 N5 C10 C9 0.2(3)
C27 N5 C10 C9 -176.6(2)
C1 N1 C11 C12 -172.19(18)
C6 N1 C11 C12 -52.2(2)
N1 C11 C12 C17 121.7(2)
N1 C11 C12 C13 -61.7(3)
Co1 O1 C13 C12 44.9(3)
Co1 O1 C13 C14 -136.00(19)
C17 C12 C13 O1 174.74(19)
C11 C12 C13 O1 -1.8(3)
C17 C12 C13 C14 -4.4(3)
C11 C12 C13 C14 179.12(18)
O1 C13 C14 C15 -174.70(19)
C12 C13 C14 C15 4.4(3)
O1 C13 C14 C36 4.7(3)
C12 C13 C14 C36 -176.19(19)
C13 C14 C15 C16 -1.0(4)
C36 C14 C15 C16 179.6(2)
C14 C15 C16 C17 -2.6(4)
C14 C15 C16 C46 176.3(3)
C15 C16 C17 C12 2.7(4)
C46 C16 C17 C12 -176.1(3)
C13 C12 C17 C16 0.8(4)
C11 C12 C17 C16 177.2(2)
C3 N3 C18 C19 94.7(3)
C5 N3 C18 C19 -81.6(3)
C3 N3 C18 C23 -89.7(3)
C5 N3 C18 C23 94.0(3)
C23 C18 C19 C20 -0.2(3)
N3 C18 C19 C20 175.26(19)
C23 C18 C19 C24 179.7(2)
N3 C18 C19 C24 -4.8(3)
C18 C19 C20 C21 2.1(3)
C24 C19 C20 C21 -177.8(2)
C19 C20 C21 C22 -2.0(3)
C19 C20 C21 C25 175.7(2)
C20 C21 C22 C23 0.1(3)
C25 C21 C22 C23 -177.7(2)
C21 C22 C23 C18 1.7(3)
C21 C22 C23 C26 -178.6(2)
C19 C18 C23 C22 -1.6(3)
N3 C18 C23 C22 -177.08(18)
C19 C18 C23 C26 178.7(2)
N3 C18 C23 C26 3.3(3)
C8 N5 C27 C32 107.9(3)
C10 N5 C27 C32 -75.9(3)
C8 N5 C27 C28 -78.6(3)
C10 N5 C27 C28 97.6(2)
C32 C27 C28 C29 -0.7(3)
N5 C27 C28 C29 -173.94(19)
C32 C27 C28 C33 178.5(2)
N5 C27 C28 C33 5.2(3)
C27 C28 C29 C30 1.4(3)
C33 C28 C29 C30 -177.8(2)
C28 C29 C30 C31 -1.0(3)
C28 C29 C30 C34 -179.8(2)
C29 C30 C31 C32 -0.1(3)
C34 C30 C31 C32 178.7(2)
C28 C27 C32 C31 -0.4(3)
N5 C27 C32 C31 172.87(19)
C28 C27 C32 C35 178.5(2)
N5 C27 C32 C35 -8.3(3)
C30 C31 C32 C27 0.8(3)
C30 C31 C32 C35 -178.1(2)
C15 C14 C36 C41 -3.7(3)
C13 C14 C36 C41 176.87(19)
C15 C14 C36 C40 116.4(2)
C13 C14 C36 C40 -63.1(3)
C15 C14 C36 C44 -123.4(2)
C13 C14 C36 C44 57.2(3)
C42 C37 C40 C36 -59.9(3)
C45 C37 C40 C36 60.6(3)
C14 C36 C40 C37 178.89(19)
C41 C36 C40 C37 -58.1(2)
C44 C36 C40 C37 57.6(2)
C43 C39 C41 C36 60.3(3)
C45 C39 C41 C36 -60.4(3)
C14 C36 C41 C39 -179.8(2)
C40 C36 C41 C39 58.2(3)
C44 C36 C41 C39 -58.3(3)
C43 C38 C42 C37 59.5(3)
C44 C38 C42 C37 -60.7(3)
C45 C37 C42 C38 -59.7(3)
C40 C37 C42 C38 60.9(3)
C45 C39 C43 C38 60.7(3)
C41 C39 C43 C38 -59.8(3)
C42 C38 C43 C39 -59.9(3)
C44 C38 C43 C39 60.3(3)
C42 C38 C44 C36 59.5(3)
C43 C38 C44 C36 -60.8(3)
C14 C36 C44 C38 -178.83(19)
C41 C36 C44 C38 58.4(2)
C40 C36 C44 C38 -57.3(2)
C43 C39 C45 C37 -60.7(3)
C41 C39 C45 C37 59.8(3)
C42 C37 C45 C39 60.0(3)
C40 C37 C45 C39 -60.2(3)
N14 Co2 O2 C59 167.3(2)
C49 Co2 O2 C59 59.4(2)
C54 Co2 O2 C59 -85.6(2)
O2 Co2 N14 N15 40.06(19)
C49 Co2 N14 N15 153.63(18)
C54 Co2 N14 N15 -94.95(19)
C52 N9 C47 C48 -141.76(19)
C57 N9 C47 C48 98.2(2)
C49 N10 C48 C47 -72.2(3)
C50 N10 C48 C47 107.4(2)
N9 C47 C48 N10 69.9(2)
C50 N10 C49 N11 0.0(2)
C48 N10 C49 N11 179.62(19)
C50 N10 C49 Co2 -176.18(16)
C48 N10 C49 Co2 3.4(3)
C51 N11 C49 N10 0.2(2)
C64 N11 C49 N10 175.0(2)
C51 N11 C49 Co2 175.85(18)
C64 N11 C49 Co2 -9.3(3)
O2 Co2 C49 N10 -41.63(19)
N14 Co2 C49 N10 -140.41(17)
C54 Co2 C49 N10 112.55(18)
O2 Co2 C49 N11 143.42(19)
N14 Co2 C49 N11 44.6(2)
C54 Co2 C49 N11 -62.4(2)
C49 N10 C50 C51 -0.2(3)
C48 N10 C50 C51 -179.8(2)
N10 C50 C51 N11 0.3(3)
C49 N11 C51 C50 -0.3(3)
C64 N11 C51 C50 -175.5(2)
C47 N9 C52 C53 87.2(2)
C57 N9 C52 C53 -150.19(18)
C54 N12 C53 C52 -58.0(3)
C55 N12 C53 C52 111.7(3)
N9 C52 C53 N12 83.0(2)
C55 N12 C54 N13 1.1(3)
C53 N12 C54 N13 171.7(2)
C55 N12 C54 Co2 173.55(19)
C53 N12 C54 Co2 -15.8(3)
C56 N13 C54 N12 -0.7(3)
C73 N13 C54 N12 -179.8(2)
C56 N13 C54 Co2 -172.6(2)
C73 N13 C54 Co2 8.3(4)
O2 Co2 C54 N12 106.1(2)
N14 Co2 C54 N12 -150.64(19)
C49 Co2 C54 N12 -40.2(2)
O2 Co2 C54 N13 -83.7(2)
N14 Co2 C54 N13 19.6(2)
C49 Co2 C54 N13 130.1(2)
C54 N12 C55 C56 -1.1(3)
C53 N12 C55 C56 -172.0(2)
N12 C55 C56 N13 0.6(3)
C54 N13 C56 C55 0.1(3)
C73 N13 C56 C55 179.3(2)
C52 N9 C57 C58 -171.12(18)
C47 N9 C57 C58 -50.5(2)
N9 C57 C58 C63 124.0(2)
N9 C57 C58 C59 -60.1(3)
Co2 O2 C59 C58 41.7(3)
Co2 O2 C59 C60 -139.27(19)
C63 C58 C59 O2 173.26(19)
C57 C58 C59 O2 -2.6(3)
C63 C58 C59 C60 -5.8(3)
C57 C58 C59 C60 178.38(18)
O2 C59 C60 C61 -173.34(18)
C58 C59 C60 C61 5.7(3)
O2 C59 C60 C82 7.0(3)
C58 C59 C60 C82 -173.96(19)
C59 C60 C61 C62 -1.0(3)
C82 C60 C61 C62 178.7(2)
C60 C61 C62 C63 -3.8(3)
C60 C61 C62 C92 176.5(2)
C61 C62 C63 C58 3.8(3)
C92 C62 C63 C58 -176.5(2)
C59 C58 C63 C62 1.0(3)
C57 C58 C63 C62 176.8(2)
C49 N11 C64 C65 107.2(3)
C51 N11 C64 C65 -78.4(3)
C49 N11 C64 C69 -77.8(3)
C51 N11 C64 C69 96.6(3)
C69 C64 C65 C66 0.5(3)
N11 C64 C65 C66 175.3(2)
C69 C64 C65 C70 -179.9(2)
N11 C64 C65 C70 -5.1(3)
C64 C65 C66 C67 0.6(4)
C70 C65 C66 C67 -179.0(2)
C65 C66 C67 C68 -0.8(4)
C65 C66 C67 C71 178.9(3)
C66 C67 C68 C69 -0.1(4)
C71 C67 C68 C69 -179.9(3)
C67 C68 C69 C64 1.2(4)
C67 C68 C69 C72 -177.5(2)
C65 C64 C69 C68 -1.4(3)
N11 C64 C69 C68 -176.3(2)
C65 C64 C69 C72 177.3(2)
N11 C64 C69 C72 2.5(3)
C54 N13 C73 C78 -94.9(3)
C56 N13 C73 C78 86.0(3)
C54 N13 C73 C74 90.7(3)
C56 N13 C73 C74 -88.4(3)
C78 C73 C74 C75 1.0(3)
N13 C73 C74 C75 175.19(19)
C78 C73 C74 C79 -178.1(2)
N13 C73 C74 C79 -3.8(3)
C73 C74 C75 C76 1.3(3)
C79 C74 C75 C76 -179.7(2)
C74 C75 C76 C77 -2.6(3)
C74 C75 C76 C80 176.2(2)
C75 C76 C77 C78 1.8(3)
C80 C76 C77 C78 -177.0(2)
C76 C77 C78 C73 0.3(3)
C76 C77 C78 C81 179.5(2)
C74 C73 C78 C77 -1.7(3)
N13 C73 C78 C77 -175.94(19)
C74 C73 C78 C81 179.0(2)
N13 C73 C78 C81 4.8(3)
C61 C60 C82 C87 -2.5(3)
C59 C60 C82 C87 177.1(2)
C61 C60 C82 C90 -122.3(2)
C59 C60 C82 C90 57.4(3)
C61 C60 C82 C86 117.4(2)
C59 C60 C82 C86 -63.0(3)
C91 C83 C86 C82 61.4(3)
C88 C83 C86 C82 -59.3(3)
C60 C82 C86 C83 177.36(19)
C87 C82 C86 C83 -59.3(3)
C90 C82 C86 C83 56.6(2)
C91 C85 C87 C82 -60.3(3)
C89 C85 C87 C82 60.2(3)
C60 C82 C87 C85 -179.1(2)
C90 C82 C87 C85 -58.1(3)
C86 C82 C87 C85 58.9(3)
C91 C83 C88 C84 -59.0(3)
C86 C83 C88 C84 61.7(3)
C89 C84 C88 C83 58.5(3)
C90 C84 C88 C83 -61.5(3)
C88 C84 C89 C85 -59.2(3)
C90 C84 C89 C85 60.3(3)
C91 C85 C89 C84 60.7(3)
C87 C85 C89 C84 -60.1(3)
C89 C84 C90 C82 -60.8(3)
C88 C84 C90 C82 59.6(3)
C60 C82 C90 C84 -178.51(19)
C87 C82 C90 C84 58.5(2)
C86 C82 C90 C84 -57.1(2)
C88 C83 C91 C85 60.4(3)
C86 C83 C91 C85 -60.0(3)
C89 C85 C91 C83 -61.3(3)
C87 C85 C91 C83 59.3(3)
C104 O100 C101 C102 2.9(4)
O100 C101 C102 C103 16.2(4)
C101 C102 C103 C104 -27.9(4)
C101 O100 C104 C103 -21.4(4)
C102 C103 C104 O100 30.7(4)
C204 O200 C201 C202 0.2(6)
C204 O200 C201 C212 30.3(4)
O200 C201 C202 C203 13.7(7)
C212 C201 C202 C203 -51.4(6)
O200 C201 C212 C203 -38.8(5)
C202 C201 C212 C203 83.4(7)
C201 C212 C203 C204 29.8(6)
C201 C212 C203 C202 -59.6(7)
C201 C202 C203 C212 75.9(8)
C201 C202 C203 C204 -21.8(7)
C201 O200 C204 C203 -16.6(4)
C212 C203 C204 O200 -10.4(5)
C202 C203 C204 O200 23.3(5)
C304 O300 C301 C302 40.6(7)
O300 C301 C302 C303 -32.5(6)
C301 C302 C303 C304 11.4(6)
C301 O300 C304 C303 -32.2(6)
C302 C303 C304 O300 11.5(6)
C314 O310 C311 C312 6.2(15)
O310 C311 C312 C313 -6.0(16)
C311 C312 C313 C314 3.9(16)
C311 O310 C314 C313 -3.3(13)
C312 C313 C314 O310 -0.6(14)
C404 O400 C401 C402 15.4(7)
O400 C401 C402 C403 2.7(6)
C401 C402 C403 C404 -18.1(6)
C401 O400 C404 C403 -26.6(7)
C402 C403 C404 O400 27.0(6)
C506 C501 C502 C503 0.0
C501 C502 C503 C504 0.0
C502 C503 C504 C505 0.0
C503 C504 C505 C506 0.0
C504 C505 C506 C501 0.0
C502 C501 C506 C505 0.0
